data_4102838
loop_
_publ_author_name
'Holger Braunschweig'
'Peter Brenner'
'Manuela Gross'
'Krzysztof Radacki'

_publ_contact_author_address
; Institut fuer Anorganische Chemie
Universitaet Wuerzburg
Am Hubland
97074 Wuerzburg, Germany
;
_publ_contact_author_email H.Braunschweig@mail.uni-wuerzburg.de
_publ_contact_author_fax +49-931-8884623
_publ_contact_author_name 'Prof. Dr. Holger Braunschweig'
_publ_contact_author_phone +49-931-8885260
_publ_section_title
;
 Reactivity of [1],[1]Disilamolybdenocenophane toward Zerovalent Platinum
 Complexes
;
_journal_name_full 'Journal of the American Chemical Society'
_journal_page_first 11343
_journal_page_last 11349
_journal_paper_doi 10.1021/ja1049548
_journal_volume 132
_journal_year 2010
_chemical_formula_moiety '2(C50 H86 Mo P2 Pt2 Si2), 0.5(C7 H8)'
_chemical_formula_sum 'C103.5 H176 Mo2 P4 Pt4 Si4'
_chemical_formula_weight 2628.92
_chemical_name_common
;
?
;
_chemical_name_systematic
; 
?
;
_space_group_IT_number 14
_symmetry_cell_setting monoclinic
_symmetry_space_group_name_Hall '-P 2ybc'
_symmetry_space_group_name_H-M 'P 1 21/c 1'
_atom_sites_solution_hydrogens geom
_atom_sites_solution_primary direct
_atom_sites_solution_secondary difmap
_audit_creation_method SHELXL-97
_cell_angle_alpha 90.00
_cell_angle_beta 96.374(3)
_cell_angle_gamma 90.00
_cell_formula_units_Z 4
_cell_length_a 38.232(2)
_cell_length_b 13.6822(7)
_cell_length_c 20.0104(11)
_cell_measurement_reflns_used 9784
_cell_measurement_temperature 100(2)
_cell_measurement_theta_max 27.04
_cell_measurement_theta_min 2.46
_cell_volume 10402.7(10)
_computing_cell_refinement 'Saint+ ver. 7.53A (Bruker AXS)'
_computing_data_collection 'APEX2 ver. 2008.3 (Bruker AXS)'
_computing_data_reduction 'Saint+ ver. 7.53A (Bruker AXS)'
_computing_molecular_graphics 'XP ver. 5.1 (Bruker AXS, 1998)'
_computing_publication_material 'SHELXL-97 (Sheldrick, 2008)'
_computing_structure_refinement 'SHELXL-97 (Sheldrick, 1997)'
_computing_structure_solution 'SHELXS-97 (Sheldrick, 1990)'
_diffrn_ambient_temperature 100(2)
_diffrn_measured_fraction_theta_full 0.998
_diffrn_measured_fraction_theta_max 0.979
_diffrn_measurement_device_type 'Bruker APEX-II CCD'
_diffrn_measurement_method '\f and \w scans'
_diffrn_radiation_monochromator 'multi-layer mirror'
_diffrn_radiation_source 'rotating anode'
_diffrn_radiation_type MoK\a
_diffrn_radiation_wavelength 0.71073
_diffrn_reflns_av_R_equivalents 0.0839
_diffrn_reflns_av_sigmaI/netI 0.0603
_diffrn_reflns_limit_h_max 49
_diffrn_reflns_limit_h_min -50
_diffrn_reflns_limit_k_max 16
_diffrn_reflns_limit_k_min -18
_diffrn_reflns_limit_l_max 26
_diffrn_reflns_limit_l_min -26
_diffrn_reflns_number 229954
_diffrn_reflns_theta_full 26.00
_diffrn_reflns_theta_max 28.35
_diffrn_reflns_theta_min 1.07
_exptl_absorpt_coefficient_mu 5.744
_exptl_absorpt_correction_T_max 0.8910
_exptl_absorpt_correction_T_min 0.7278
_exptl_absorpt_correction_type multi-scan
_exptl_absorpt_process_details 'Sadabs 2008/1 (Brucker 2008)'
_exptl_crystal_colour orange
_exptl_crystal_density_diffrn 1.679
_exptl_crystal_density_method 'not measured'
_exptl_crystal_description plate
_exptl_crystal_F_000 5236
_exptl_crystal_size_max 0.06
_exptl_crystal_size_mid 0.04
_exptl_crystal_size_min 0.02
_refine_diff_density_max 3.000
_refine_diff_density_min -1.760
_refine_diff_density_rms 0.215
_refine_ls_extinction_method none
_refine_ls_goodness_of_fit_ref 1.093
_refine_ls_hydrogen_treatment constr
_refine_ls_matrix_type full
_refine_ls_number_parameters 1042
_refine_ls_number_reflns 25454
_refine_ls_number_restraints 0
_refine_ls_restrained_S_all 1.093
_refine_ls_R_factor_all 0.0737
_refine_ls_R_factor_gt 0.0441
_refine_ls_shift/su_max 0.002
_refine_ls_shift/su_mean 0.000
_refine_ls_structure_factor_coef Fsqd
_refine_ls_weighting_details 'calc w=1/[\s^2^(Fo^2^)+(0.0165P)^2^+97.1869P] where P=(Fo^2^+2Fc^2^)/3'
_refine_ls_weighting_scheme calc
_refine_ls_wR_factor_gt 0.0806
_refine_ls_wR_factor_ref 0.0896
_reflns_number_gt 19424
_reflns_number_total 25454
_reflns_threshold_expression >2sigma(I)
_cod_data_source_file ja1049548_si_002_2.cif
_cod_data_source_block 4
_cod_original_cell_volume 10402.6(10)
_cod_original_formula_sum 'C103.50 H176 Mo2 P4 Pt4 Si4'
_cod_database_code 4102838

loop_
_symmetry_equiv_pos_as_xyz
'x, y, z'
'-x, y+1/2, -z+1/2'
'-x, -y, -z'
'x, -y-1/2, z-1/2'

loop_
_atom_site_label
_atom_site_type_symbol
_atom_site_fract_x
_atom_site_fract_y
_atom_site_fract_z
_atom_site_U_iso_or_equiv
_atom_site_adp_type
_atom_site_occupancy
_atom_site_symmetry_multiplicity
_atom_site_calc_flag
_atom_site_refinement_flags
_atom_site_disorder_group
Mo1 Mo 0.292414(14) 0.04397(4) 0.41620(3) 0.01122(11) Uani 1 1 d . .
C1_1 C 0.33249(16) 0.1625(5) 0.3838(3) 0.0162(13) Uani 1 1 d . .
C2_1 C 0.33176(17) 0.0800(5) 0.3394(3) 0.0175(14) Uani 1 1 d . .
H2_1 H 0.3513 0.0388 0.3344 0.021 Uiso 1 1 calc R .
C3_1 C 0.29752(17) 0.0687(5) 0.3037(3) 0.0175(14) Uani 1 1 d . .
H3_1 H 0.2904 0.0199 0.2713 0.021 Uiso 1 1 calc R .
C4_1 C 0.27632(18) 0.1438(5) 0.3259(3) 0.0196(14) Uani 1 1 d . .
H4_1 H 0.2522 0.1549 0.3108 0.024 Uiso 1 1 calc R .
C5_1 C 0.29721(17) 0.1997(5) 0.3747(3) 0.0162(13) Uani 1 1 d . .
H5_1 H 0.2890 0.2542 0.3980 0.019 Uiso 1 1 calc R .
C1_2 C 0.28125(16) 0.0500(5) 0.5250(3) 0.0158(13) Uani 1 1 d . .
C2_2 C 0.27498(16) -0.0502(5) 0.5021(3) 0.0143(13) Uani 1 1 d . .
H2_2 H 0.2877 -0.1056 0.5201 0.017 Uiso 1 1 calc R .
C3_2 C 0.24685(17) -0.0531(5) 0.4484(3) 0.0188(14) Uani 1 1 d . .
H3_2 H 0.2382 -0.1097 0.4245 0.023 Uiso 1 1 calc R .
C4_2 C 0.23442(18) 0.0427(5) 0.4376(3) 0.0213(15) Uani 1 1 d . .
H4_2 H 0.2161 0.0630 0.4046 0.026 Uiso 1 1 calc R .
C5_2 C 0.25440(16) 0.1040(5) 0.4852(3) 0.0159(13) Uani 1 1 d . .
H5_2 H 0.2504 0.1721 0.4900 0.019 Uiso 1 1 calc R .
Si1 Si 0.36594(5) 0.18509(13) 0.45905(9) 0.0153(4) Uani 1 1 d . .
C1 C 0.3714(2) 0.3220(5) 0.4631(4) 0.0290(17) Uani 1 1 d . .
H1A H 0.3799 0.3454 0.4214 0.043 Uiso 1 1 calc R .
H1B H 0.3886 0.3392 0.5014 0.043 Uiso 1 1 calc R .
H1C H 0.3488 0.3526 0.4685 0.043 Uiso 1 1 calc R .
C2 C 0.40965(18) 0.1433(6) 0.4351(4) 0.0255(16) Uani 1 1 d . .
H2A H 0.4088 0.0729 0.4260 0.038 Uiso 1 1 calc R .
H2B H 0.4280 0.1568 0.4722 0.038 Uiso 1 1 calc R .
H2C H 0.4150 0.1784 0.3948 0.038 Uiso 1 1 calc R .
Si2 Si 0.31300(5) -0.12401(13) 0.38627(9) 0.0157(4) Uani 1 1 d . .
C3 C 0.32601(18) -0.1547(5) 0.3003(3) 0.0236(15) Uani 1 1 d . .
H3A H 0.3399 -0.2150 0.3030 0.035 Uiso 1 1 calc R .
H3B H 0.3401 -0.1012 0.2847 0.035 Uiso 1 1 calc R .
H3C H 0.3048 -0.1638 0.2687 0.035 Uiso 1 1 calc R .
C4 C 0.2880(2) -0.2401(5) 0.4018(4) 0.0288(18) Uani 1 1 d . .
H4A H 0.2673 -0.2455 0.3682 0.043 Uiso 1 1 calc R .
H4B H 0.2803 -0.2379 0.4469 0.043 Uiso 1 1 calc R .
H4C H 0.3033 -0.2967 0.3983 0.043 Uiso 1 1 calc R .
Pt1 Pt 0.330843(6) 0.111425(17) 0.532087(12) 0.01106(5) Uani 1 1 d . .
P1 P 0.34132(4) 0.18660(12) 0.63204(8) 0.0147(3) Uani 1 1 d . .
C1_3 C 0.30572(16) 0.2771(5) 0.6402(3) 0.0161(13) Uani 1 1 d . .
H1_3 H 0.3130 0.3196 0.6800 0.019 Uiso 1 1 calc R .
C2_3 C 0.30166(18) 0.3425(5) 0.5764(4) 0.0225(15) Uani 1 1 d . .
H2A_3 H 0.3240 0.3777 0.5730 0.027 Uiso 1 1 calc R .
H2B_3 H 0.2970 0.3005 0.5361 0.027 Uiso 1 1 calc R .
C3_3 C 0.2719(2) 0.4167(6) 0.5773(4) 0.0333(19) Uani 1 1 d . .
H3A_3 H 0.2777 0.4631 0.6148 0.040 Uiso 1 1 calc R .
H3B_3 H 0.2696 0.4543 0.5348 0.040 Uiso 1 1 calc R .
C4_3 C 0.23724(19) 0.3665(5) 0.5855(4) 0.0264(16) Uani 1 1 d . .
H4A_3 H 0.2186 0.4162 0.5876 0.032 Uiso 1 1 calc R .
H4B_3 H 0.2304 0.3238 0.5463 0.032 Uiso 1 1 calc R .
C5_3 C 0.24070(18) 0.3060(5) 0.6493(4) 0.0241(16) Uani 1 1 d . .
H5A_3 H 0.2181 0.2723 0.6534 0.029 Uiso 1 1 calc R .
H5B_3 H 0.2456 0.3498 0.6885 0.029 Uiso 1 1 calc R .
C6_3 C 0.27026(18) 0.2295(5) 0.6502(3) 0.0206(15) Uani 1 1 d . .
H6A_3 H 0.2724 0.1944 0.6937 0.025 Uiso 1 1 calc R .
H6B_3 H 0.2641 0.1812 0.6140 0.025 Uiso 1 1 calc R .
C1_4 C 0.3358(2) 0.0944(5) 0.6979(3) 0.0225(15) Uani 1 1 d . .
H1_4 H 0.3118 0.0664 0.6848 0.027 Uiso 1 1 calc R .
C2_4 C 0.3349(2) 0.1270(5) 0.7704(3) 0.0240(16) Uani 1 1 d . .
H2A_4 H 0.3186 0.1830 0.7718 0.029 Uiso 1 1 calc R .
H2B_4 H 0.3587 0.1487 0.7892 0.029 Uiso 1 1 calc R .
C3_4 C 0.3228(2) 0.0426(6) 0.8131(4) 0.038(2) Uani 1 1 d . .
H3A_4 H 0.3229 0.0642 0.8603 0.045 Uiso 1 1 calc R .
H3B_4 H 0.2984 0.0236 0.7960 0.045 Uiso 1 1 calc R .
C4_4 C 0.3468(3) -0.0434(6) 0.8100(4) 0.041(2) Uani 1 1 d . .
H4A_4 H 0.3380 -0.0982 0.8357 0.049 Uiso 1 1 calc R .
H4B_4 H 0.3705 -0.0258 0.8316 0.049 Uiso 1 1 calc R .
C5_4 C 0.3497(3) -0.0772(6) 0.7376(4) 0.038(2) Uani 1 1 d . .
H5A_4 H 0.3674 -0.1301 0.7380 0.046 Uiso 1 1 calc R .
H5B_4 H 0.3268 -0.1037 0.7178 0.046 Uiso 1 1 calc R .
C6_4 C 0.3605(2) 0.0081(5) 0.6945(4) 0.0293(17) Uani 1 1 d . .
H6A_4 H 0.3848 0.0286 0.7106 0.035 Uiso 1 1 calc R .
H6B_4 H 0.3601 -0.0135 0.6472 0.035 Uiso 1 1 calc R .
C1_5 C 0.38097(19) 0.2628(6) 0.6549(4) 0.0283(18) Uani 1 1 d . .
H1_5 H 0.3767 0.3194 0.6233 0.034 Uiso 1 1 calc R .
C2_5 C 0.3856(2) 0.3131(6) 0.7225(4) 0.0309(18) Uani 1 1 d . .
H2A_5 H 0.3894 0.2630 0.7583 0.037 Uiso 1 1 calc R .
H2B_5 H 0.3637 0.3488 0.7290 0.037 Uiso 1 1 calc R .
C3_5 C 0.4162(2) 0.3843(7) 0.7295(5) 0.050(3) Uani 1 1 d . .
H3A_5 H 0.4092 0.4437 0.7030 0.060 Uiso 1 1 calc R .
H3B_5 H 0.4209 0.4041 0.7772 0.060 Uiso 1 1 calc R .
C4_5 C 0.4489(2) 0.3468(9) 0.7076(5) 0.058(3) Uani 1 1 d . .
H4A_5 H 0.4596 0.3001 0.7417 0.069 Uiso 1 1 calc R .
H4B_5 H 0.4655 0.4018 0.7053 0.069 Uiso 1 1 calc R .
C5_5 C 0.44402(19) 0.2967(6) 0.6405(4) 0.0333(19) Uani 1 1 d . .
H5A_5 H 0.4662 0.2633 0.6329 0.040 Uiso 1 1 calc R .
H5B_5 H 0.4390 0.3465 0.6048 0.040 Uiso 1 1 calc R .
C6_5 C 0.4141(2) 0.2221(7) 0.6351(5) 0.042(2) Uani 1 1 d . .
H6A_5 H 0.4100 0.1983 0.5881 0.050 Uiso 1 1 calc R .
H6B_5 H 0.4213 0.1654 0.6642 0.050 Uiso 1 1 calc R .
Pt2 Pt 0.352917(6) -0.060692(18) 0.466754(12) 0.01410(6) Uani 1 1 d . .
P2 P 0.39868(4) -0.16248(12) 0.48832(8) 0.0159(3) Uani 1 1 d . .
C1_6 C 0.43975(18) -0.1126(5) 0.5353(4) 0.0264(16) Uani 1 1 d . .
H1_6 H 0.4534 -0.0843 0.5001 0.032 Uiso 1 1 calc R .
C2_6 C 0.4328(2) -0.0280(6) 0.5797(4) 0.0355(19) Uani 1 1 d . .
H2A_6 H 0.4203 -0.0512 0.6175 0.043 Uiso 1 1 calc R .
H2B_6 H 0.4176 0.0205 0.5537 0.043 Uiso 1 1 calc R .
C3_6 C 0.4683(2) 0.0210(7) 0.6078(5) 0.047(2) Uani 1 1 d . .
H3A_6 H 0.4799 0.0477 0.5699 0.056 Uiso 1 1 calc R .
H3B_6 H 0.4634 0.0762 0.6374 0.056 Uiso 1 1 calc R .
C4_6 C 0.4920(2) -0.0478(8) 0.6456(5) 0.050(3) Uani 1 1 d . .
H4A_6 H 0.4815 -0.0698 0.6861 0.061 Uiso 1 1 calc R .
H4B_6 H 0.5146 -0.0148 0.6607 0.061 Uiso 1 1 calc R .
C5_6 C 0.4990(2) -0.1366(8) 0.6023(5) 0.049(3) Uani 1 1 d . .
H5A_6 H 0.5123 -0.1156 0.5650 0.059 Uiso 1 1 calc R .
H5B_6 H 0.5136 -0.1846 0.6299 0.059 Uiso 1 1 calc R .
C6_6 C 0.4646(2) -0.1855(6) 0.5731(4) 0.035(2) Uani 1 1 d . .
H6A_6 H 0.4699 -0.2387 0.5423 0.042 Uiso 1 1 calc R .
H6B_6 H 0.4529 -0.2148 0.6101 0.042 Uiso 1 1 calc R .
C1_7 C 0.38946(19) -0.2746(5) 0.5350(3) 0.0213(15) Uani 1 1 d . .
H1_7 H 0.4123 -0.3095 0.5468 0.026 Uiso 1 1 calc R .
C2_7 C 0.3749(2) -0.2471(6) 0.6004(4) 0.035(2) Uani 1 1 d . .
H2A_7 H 0.3916 -0.2026 0.6267 0.042 Uiso 1 1 calc R .
H2B_7 H 0.3523 -0.2121 0.5901 0.042 Uiso 1 1 calc R .
C3_7 C 0.3693(2) -0.3371(6) 0.6416(4) 0.038(2) Uani 1 1 d . .
H3A_7 H 0.3922 -0.3692 0.6549 0.046 Uiso 1 1 calc R .
H3B_7 H 0.3591 -0.3178 0.6830 0.046 Uiso 1 1 calc R .
C4_7 C 0.3452(2) -0.4072(7) 0.6029(4) 0.040(2) Uani 1 1 d . .
H4A_7 H 0.3216 -0.3773 0.5935 0.048 Uiso 1 1 calc R .
H4B_7 H 0.3429 -0.4666 0.6304 0.048 Uiso 1 1 calc R .
C5_7 C 0.3586(3) -0.4361(6) 0.5370(5) 0.044(2) Uani 1 1 d . .
H5A_7 H 0.3411 -0.4786 0.5109 0.053 Uiso 1 1 calc R .
H5B_7 H 0.3808 -0.4732 0.5461 0.053 Uiso 1 1 calc R .
C6_7 C 0.3649(3) -0.3435(6) 0.4959(4) 0.043(2) Uani 1 1 d . .
H6A_7 H 0.3748 -0.3624 0.4541 0.051 Uiso 1 1 calc R .
H6B_7 H 0.3421 -0.3102 0.4831 0.051 Uiso 1 1 calc R .
C1_8 C 0.4147(2) -0.2106(5) 0.4099(4) 0.0286(17) Uani 1 1 d . .
H1_8 H 0.3942 -0.2468 0.3862 0.034 Uiso 1 1 calc R .
C2_8 C 0.4446(2) -0.2823(7) 0.4147(4) 0.040(2) Uani 1 1 d . .
H2A_8 H 0.4393 -0.3375 0.4440 0.047 Uiso 1 1 calc R .
H2B_8 H 0.4663 -0.2499 0.4356 0.047 Uiso 1 1 calc R .
C3_8 C 0.4509(3) -0.3216(7) 0.3454(4) 0.047(2) Uani 1 1 d . .
H3A_8 H 0.4710 -0.3675 0.3500 0.056 Uiso 1 1 calc R .
H3B_8 H 0.4298 -0.3577 0.3255 0.056 Uiso 1 1 calc R .
C4_8 C 0.4586(3) -0.2371(7) 0.2992(4) 0.047(2) Uani 1 1 d . .
H4A_8 H 0.4808 -0.2046 0.3172 0.057 Uiso 1 1 calc R .
H4B_8 H 0.4617 -0.2629 0.2540 0.057 Uiso 1 1 calc R .
C5_8 C 0.4296(2) -0.1655(7) 0.2937(4) 0.040(2) Uani 1 1 d . .
H5A_8 H 0.4081 -0.1968 0.2711 0.048 Uiso 1 1 calc R .
H5B_8 H 0.4358 -0.1103 0.2651 0.048 Uiso 1 1 calc R .
C6_8 C 0.4217(2) -0.1255(5) 0.3620(3) 0.0256(16) Uani 1 1 d . .
H6A_8 H 0.4009 -0.0822 0.3557 0.031 Uiso 1 1 calc R .
H6B_8 H 0.4420 -0.0863 0.3822 0.031 Uiso 1 1 calc R .
Mo2 Mo 0.195705(14) 0.74970(4) 0.09930(3) 0.01226(11) Uani 1 1 d . .
C1_9 C 0.22113(17) 0.8221(5) 0.1999(3) 0.0209(15) Uani 1 1 d . .
C2_9 C 0.23153(16) 0.7219(5) 0.1987(3) 0.0184(14) Uani 1 1 d . .
H2_9 H 0.2255 0.6741 0.2299 0.022 Uiso 1 1 calc R .
C3_9 C 0.25204(16) 0.7028(5) 0.1452(3) 0.0206(15) Uani 1 1 d . .
H3_9 H 0.2624 0.6422 0.1352 0.025 Uiso 1 1 calc R .
C4_9 C 0.25408(17) 0.7918(5) 0.1095(3) 0.0228(16) Uani 1 1 d . .
H4_9 H 0.2659 0.8019 0.0708 0.027 Uiso 1 1 calc R .
C5_9 C 0.23508(17) 0.8635(5) 0.1428(3) 0.0208(15) Uani 1 1 d . .
H5_9 H 0.2321 0.9297 0.1288 0.025 Uiso 1 1 calc R .
C1_10 C 0.14677(17) 0.8216(5) 0.0467(3) 0.0159(13) Uani 1 1 d . .
C2_10 C 0.14623(17) 0.7201(5) 0.0269(3) 0.0160(13) Uani 1 1 d . .
H2_10 H 0.1287 0.6747 0.0364 0.019 Uiso 1 1 calc R .
C3_10 C 0.17537(18) 0.6969(5) -0.0086(3) 0.0187(14) Uani 1 1 d . .
H3_10 H 0.1808 0.6346 -0.0258 0.022 Uiso 1 1 calc R .
C4_10 C 0.19461(18) 0.7837(5) -0.0133(3) 0.0197(14) Uani 1 1 d . .
H4_10 H 0.2157 0.7905 -0.0338 0.024 Uiso 1 1 calc R .
C5_10 C 0.17701(17) 0.8592(5) 0.0179(3) 0.0188(14) Uani 1 1 d . .
H5_10 H 0.1841 0.9258 0.0197 0.023 Uiso 1 1 calc R .
Si3 Si 0.18242(5) 0.87188(13) 0.23995(9) 0.0153(4) Uani 1 1 d . .
C5 C 0.1956(2) 0.9994(5) 0.2657(4) 0.0259(16) Uani 1 1 d . .
H5A H 0.2186 0.9983 0.2926 0.039 Uiso 1 1 calc R .
H5B H 0.1780 1.0273 0.2924 0.039 Uiso 1 1 calc R .
H5C H 0.1970 1.0395 0.2255 0.039 Uiso 1 1 calc R .
C6 C 0.18246(18) 0.8011(5) 0.3213(3) 0.0183(14) Uani 1 1 d . .
H6A H 0.2049 0.8115 0.3492 0.027 Uiso 1 1 calc R .
H6B H 0.1794 0.7313 0.3113 0.027 Uiso 1 1 calc R .
H6C H 0.1631 0.8240 0.3455 0.027 Uiso 1 1 calc R .
Si4 Si 0.18496(5) 0.57095(13) 0.11887(9) 0.0158(4) Uani 1 1 d . .
C7 C 0.22127(18) 0.4889(5) 0.1583(4) 0.0219(15) Uani 1 1 d . .
H7A H 0.2116 0.4242 0.1664 0.033 Uiso 1 1 calc R .
H7B H 0.2315 0.5172 0.2011 0.033 Uiso 1 1 calc R .
H7C H 0.2396 0.4828 0.1279 0.033 Uiso 1 1 calc R .
C8 C 0.16270(19) 0.4854(5) 0.0530(3) 0.0230(16) Uani 1 1 d . .
H8A H 0.1801 0.4605 0.0249 0.035 Uiso 1 1 calc R .
H8B H 0.1443 0.5208 0.0248 0.035 Uiso 1 1 calc R .
H8C H 0.1522 0.4306 0.0752 0.035 Uiso 1 1 calc R .
Pt3 Pt 0.142312(6) 0.859009(17) 0.145591(12) 0.01163(5) Uani 1 1 d . .
P3 P 0.09954(4) 0.96631(12) 0.16066(8) 0.0137(3) Uani 1 1 d . .
C1_11 C 0.10173(18) 1.0743(5) 0.1044(3) 0.0171(14) Uani 1 1 d . .
H1_11 H 0.0807 1.1165 0.1085 0.021 Uiso 1 1 calc R .
C2_11 C 0.13480(19) 1.1338(5) 0.1259(3) 0.0225(15) Uani 1 1 d . .
H2A_11 H 0.1340 1.1569 0.1726 0.027 Uiso 1 1 calc R .
H2B_11 H 0.1556 1.0908 0.1256 0.027 Uiso 1 1 calc R .
C3_11 C 0.13927(19) 1.2217(5) 0.0809(4) 0.0232(15) Uani 1 1 d . .
H3A_11 H 0.1619 1.2545 0.0957 0.028 Uiso 1 1 calc R .
H3B_11 H 0.1201 1.2691 0.0852 0.028 Uiso 1 1 calc R .
C4_11 C 0.13867(19) 1.1911(6) 0.0074(4) 0.0261(16) Uani 1 1 d . .
H4A_11 H 0.1396 1.2500 -0.0211 0.031 Uiso 1 1 calc R .
H4B_11 H 0.1596 1.1505 0.0019 0.031 Uiso 1 1 calc R .
C5_11 C 0.1057(2) 1.1339(6) -0.0148(4) 0.0272(17) Uani 1 1 d . .
H5A_11 H 0.1064 1.1117 -0.0618 0.033 Uiso 1 1 calc R .
H5B_11 H 0.0849 1.1769 -0.0138 0.033 Uiso 1 1 calc R .
C6_11 C 0.10186(19) 1.0450(5) 0.0302(3) 0.0208(15) Uani 1 1 d . .
H6A_11 H 0.1216 0.9993 0.0261 0.025 Uiso 1 1 calc R .
H6B_11 H 0.0796 1.0106 0.0148 0.025 Uiso 1 1 calc R .
C1_12 C 0.05494(16) 0.9096(5) 0.1406(3) 0.0167(13) Uani 1 1 d . .
H1_12 H 0.0476 0.8870 0.1844 0.020 Uiso 1 1 calc R .
C2_12 C 0.02522(19) 0.9774(5) 0.1090(4) 0.0280(17) Uani 1 1 d . .
H2A_12 H 0.0231 1.0346 0.1385 0.034 Uiso 1 1 calc R .
H2B_12 H 0.0310 1.0013 0.0648 0.034 Uiso 1 1 calc R .
C3_12 C -0.0097(2) 0.9222(6) 0.0997(5) 0.039(2) Uani 1 1 d . .
H3A_12 H -0.0162 0.9028 0.1443 0.047 Uiso 1 1 calc R .
H3B_12 H -0.0283 0.9660 0.0785 0.047 Uiso 1 1 calc R .
C4_12 C -0.0076(2) 0.8318(6) 0.0566(5) 0.041(2) Uani 1 1 d . .
H4A_12 H -0.0033 0.8512 0.0105 0.049 Uiso 1 1 calc R .
H4B_12 H -0.0303 0.7963 0.0536 0.049 Uiso 1 1 calc R .
C5_12 C 0.02196(18) 0.7649(5) 0.0866(4) 0.0254(16) Uani 1 1 d . .
H5A_12 H 0.0160 0.7391 0.1302 0.030 Uiso 1 1 calc R .
H5B_12 H 0.0241 0.7088 0.0561 0.030 Uiso 1 1 calc R .
C6_12 C 0.05695(17) 0.8181(5) 0.0975(3) 0.0184(14) Uani 1 1 d . .
H6A_12 H 0.0643 0.8368 0.0533 0.022 Uiso 1 1 calc R .
H6B_12 H 0.0750 0.7734 0.1197 0.022 Uiso 1 1 calc R .
C1_13 C 0.09742(18) 1.0281(5) 0.2431(3) 0.0168(14) Uani 1 1 d . .
H1_13 H 0.1206 1.0615 0.2540 0.020 Uiso 1 1 calc R .
C2_13 C 0.0695(2) 1.1071(5) 0.2465(4) 0.0271(17) Uani 1 1 d . .
H2A_13 H 0.0458 1.0771 0.2398 0.033 Uiso 1 1 calc R .
H2B_13 H 0.0712 1.1552 0.2100 0.033 Uiso 1 1 calc R .
C3_13 C 0.0744(2) 1.1600(6) 0.3152(4) 0.0331(19) Uani 1 1 d . .
H3A_13 H 0.0972 1.1950 0.3200 0.040 Uiso 1 1 calc R .
H3B_13 H 0.0554 1.2088 0.3171 0.040 Uiso 1 1 calc R .
C4_13 C 0.0736(2) 1.0881(6) 0.3729(4) 0.038(2) Uani 1 1 d . .
H4A_13 H 0.0496 1.0602 0.3718 0.045 Uiso 1 1 calc R .
H4B_13 H 0.0789 1.1232 0.4161 0.045 Uiso 1 1 calc R .
C5_13 C 0.1000(2) 1.0056(6) 0.3690(4) 0.0311(18) Uani 1 1 d . .
H5A_13 H 0.0973 0.9575 0.4050 0.037 Uiso 1 1 calc R .
H5B_13 H 0.1242 1.0324 0.3762 0.037 Uiso 1 1 calc R .
C6_13 C 0.09453(19) 0.9543(5) 0.3003(3) 0.0209(15) Uani 1 1 d . .
H6A_13 H 0.0710 0.9231 0.2944 0.025 Uiso 1 1 calc R .
H6B_13 H 0.1125 0.9025 0.2984 0.025 Uiso 1 1 calc R .
Pt4 Pt 0.150200(6) 0.657716(18) 0.181818(12) 0.01286(5) Uani 1 1 d . .
P4 P 0.11855(4) 0.55152(12) 0.23519(8) 0.0125(3) Uani 1 1 d . .
C1_14 C 0.08736(16) 0.5969(5) 0.2931(3) 0.0143(13) Uani 1 1 d . .
H1_14 H 0.0711 0.5417 0.3006 0.017 Uiso 1 1 calc R .
C2_14 C 0.0648(2) 0.6798(6) 0.2608(4) 0.0268(17) Uani 1 1 d . .
H2A_14 H 0.0531 0.6576 0.2169 0.032 Uiso 1 1 calc R .
H2B_14 H 0.0802 0.7357 0.2525 0.032 Uiso 1 1 calc R .
C3_14 C 0.0370(2) 0.7134(7) 0.3051(4) 0.034(2) Uani 1 1 d . .
H3A_14 H 0.0240 0.7698 0.2835 0.041 Uiso 1 1 calc R .
H3B_14 H 0.0199 0.6599 0.3088 0.041 Uiso 1 1 calc R .
C4_14 C 0.0530(2) 0.7428(5) 0.3753(3) 0.0256(16) Uani 1 1 d . .
H4A_14 H 0.0670 0.8033 0.3726 0.031 Uiso 1 1 calc R .
H4B_14 H 0.0340 0.7563 0.4038 0.031 Uiso 1 1 calc R .
C5_14 C 0.07650(17) 0.6617(5) 0.4069(3) 0.0190(14) Uani 1 1 d . .
H5A_14 H 0.0882 0.6846 0.4507 0.023 Uiso 1 1 calc R .
H5B_14 H 0.0617 0.6046 0.4155 0.023 Uiso 1 1 calc R .
C6_14 C 0.10437(17) 0.6301(5) 0.3628(3) 0.0181(14) Uani 1 1 d . .
H6A_14 H 0.1183 0.5756 0.3848 0.022 Uiso 1 1 calc R .
H6B_14 H 0.1206 0.6852 0.3575 0.022 Uiso 1 1 calc R .
C1_15 C 0.09010(17) 0.4757(5) 0.1729(3) 0.0150(13) Uani 1 1 d . .
H1_15 H 0.1066 0.4286 0.1544 0.018 Uiso 1 1 calc R .
C2_15 C 0.07388(19) 0.5347(5) 0.1122(3) 0.0214(15) Uani 1 1 d . .
H2A_15 H 0.0924 0.5747 0.0945 0.026 Uiso 1 1 calc R .
H2B_15 H 0.0558 0.5796 0.1264 0.026 Uiso 1 1 calc R .
C3_15 C 0.05701(19) 0.4671(5) 0.0565(4) 0.0252(16) Uani 1 1 d . .
H3A_15 H 0.0457 0.5070 0.0189 0.030 Uiso 1 1 calc R .
H3B_15 H 0.0755 0.4267 0.0392 0.030 Uiso 1 1 calc R .
C4_15 C 0.02949(19) 0.4002(6) 0.0826(4) 0.0277(17) Uani 1 1 d . .
H4A_15 H 0.0094 0.4399 0.0943 0.033 Uiso 1 1 calc R .
H4B_15 H 0.0206 0.3535 0.0470 0.033 Uiso 1 1 calc R .
C5_15 C 0.04527(18) 0.3441(5) 0.1445(3) 0.0220(15) Uani 1 1 d . .
H5A_15 H 0.0634 0.2984 0.1313 0.026 Uiso 1 1 calc R .
H5B_15 H 0.0266 0.3048 0.1622 0.026 Uiso 1 1 calc R .
C6_15 C 0.06195(18) 0.4119(5) 0.2001(3) 0.0202(14) Uani 1 1 d . .
H6A_15 H 0.0436 0.4540 0.2163 0.024 Uiso 1 1 calc R .
H6B_15 H 0.0727 0.3725 0.2384 0.024 Uiso 1 1 calc R .
C1_16 C 0.14371(17) 0.4590(5) 0.2906(3) 0.0158(13) Uani 1 1 d . .
H1_16 H 0.1288 0.4416 0.3269 0.019 Uiso 1 1 calc R .
C2_16 C 0.15237(18) 0.3631(5) 0.2558(4) 0.0215(15) Uani 1 1 d . .
H2A_16 H 0.1302 0.3310 0.2373 0.026 Uiso 1 1 calc R .
H2B_16 H 0.1661 0.3780 0.2179 0.026 Uiso 1 1 calc R .
C3_16 C 0.1733(2) 0.2936(6) 0.3042(4) 0.0302(17) Uani 1 1 d . .
H3A_16 H 0.1796 0.2348 0.2792 0.036 Uiso 1 1 calc R .
H3B_16 H 0.1584 0.2723 0.3390 0.036 Uiso 1 1 calc R .
C4_16 C 0.2069(2) 0.3402(6) 0.3384(4) 0.0311(18) Uani 1 1 d . .
H4A_16 H 0.2187 0.2941 0.3718 0.037 Uiso 1 1 calc R .
H4B_16 H 0.2232 0.3539 0.3045 0.037 Uiso 1 1 calc R .
C5_16 C 0.19865(19) 0.4350(5) 0.3736(4) 0.0241(16) Uani 1 1 d . .
H5A_16 H 0.2209 0.4667 0.3920 0.029 Uiso 1 1 calc R .
H5B_16 H 0.1850 0.4201 0.4115 0.029 Uiso 1 1 calc R .
C6_16 C 0.17764(17) 0.5049(5) 0.3248(3) 0.0184(14) Uani 1 1 d . .
H6A_16 H 0.1925 0.5256 0.2899 0.022 Uiso 1 1 calc R .
H6B_16 H 0.1716 0.5640 0.3497 0.022 Uiso 1 1 calc R .
C1_18 C 0.51518(17) -0.5182(5) 0.4479(3) 0.100 Uiso 0.136(12) 1 d PR 1
C2_18 C 0.48099(17) -0.5447(5) 0.4594(3) 0.100 Uiso 0.136(12) 1 d PR 1
H2A_18 H 0.4719 -0.5306 0.5077 0.120 Uiso 0.136(12) 1 d PR 1
C3_18 C 0.45861(17) -0.5896(5) 0.4083(3) 0.100 Uiso 0.136(12) 1 d PR 1
H3A_18 H 0.4322 -0.6101 0.4172 0.120 Uiso 0.136(12) 1 d PR 1
C4_18 C 0.47041(17) -0.6079(5) 0.3458(3) 0.100 Uiso 0.136(12) 1 d PR 1
H4A_18 H 0.4531 -0.6425 0.3064 0.120 Uiso 0.136(12) 1 d PR 1
C5_18 C 0.50460(17) -0.5813(5) 0.3343(3) 0.100 Uiso 0.136(12) 1 d PR 1
H5A_18 H 0.5137 -0.5954 0.2860 0.120 Uiso 0.136(12) 1 d PR 1
C6_18 C 0.52698(17) -0.5365(5) 0.3854(3) 0.100 Uiso 0.136(12) 1 d PR 1
H6A_18 H 0.5534 -0.5160 0.3765 0.120 Uiso 0.136(12) 1 d PR 1
C7_18 C 0.53948(17) -0.4695(5) 0.5034(3) 0.100 Uiso 0.136(12) 1 d PR 1
H7A_18 H 0.5258 -0.4613 0.5481 0.140 Uiso 0.136(12) 1 d PR 1
H7B_18 H 0.5629 -0.5145 0.5154 0.140 Uiso 0.136(12) 1 d PR 1
H7C_18 H 0.5472 -0.3977 0.4865 0.140 Uiso 0.136(12) 1 d PR 1
C1_17 C 0.4909(5) -0.5310(17) 0.4611(10) 0.100 Uiso 0.364(12) 1 d PG 2
C2_17 C 0.4583(5) -0.5634(19) 0.4303(12) 0.100 Uiso 0.364(12) 1 d PG 2
H2A_17 H 0.4355 -0.5623 0.4578 0.120 Uiso 0.364(12) 1 d PG 2
C3_17 C 0.4551(6) -0.597(2) 0.3639(12) 0.100 Uiso 0.364(12) 1 d PG 2
H3A_17 H 0.4300 -0.6223 0.3402 0.120 Uiso 0.364(12) 1 d PG 2
C4_17 C 0.4846(7) -0.5987(18) 0.3282(10) 0.100 Uiso 0.364(12) 1 d PG 2
H4A_17 H 0.4822 -0.6249 0.2770 0.120 Uiso 0.364(12) 1 d PG 2
C5_17 C 0.5173(6) -0.566(2) 0.3590(12) 0.100 Uiso 0.364(12) 1 d PG 2
H5A_17 H 0.5400 -0.5674 0.3315 0.120 Uiso 0.364(12) 1 d PG 2
C6_17 C 0.5204(5) -0.532(2) 0.4254(12) 0.100 Uiso 0.364(12) 1 d PG 2
H6A_17 H 0.5455 -0.5075 0.4491 0.120 Uiso 0.364(12) 1 d PG 2
C7_17 C 0.4943(8) -0.494(3) 0.5332(12) 0.100 Uiso 0.364(12) 1 d PG 2
H7A_17 H 0.4688 -0.4986 0.5525 0.140 Uiso 0.364(12) 1 d PG 2
H7B_17 H 0.5133 -0.5392 0.5641 0.140 Uiso 0.364(12) 1 d PG 2
H7C_17 H 0.5032 -0.4186 0.5346 0.140 Uiso 0.364(12) 1 d PG 2

loop_
_atom_site_aniso_label
_atom_site_aniso_U_11
_atom_site_aniso_U_22
_atom_site_aniso_U_33
_atom_site_aniso_U_23
_atom_site_aniso_U_13
_atom_site_aniso_U_12
Mo1 0.0116(2) 0.0146(3) 0.0075(2) -0.0015(2) 0.0016(2) 0.0000(2)
C1_1 0.015(3) 0.016(3) 0.019(3) 0.009(3) 0.005(3) 0.000(3)
C2_1 0.017(3) 0.024(4) 0.012(3) 0.004(3) 0.007(3) 0.001(3)
C3_1 0.021(3) 0.021(3) 0.011(3) -0.001(3) 0.006(3) 0.002(3)
C4_1 0.021(3) 0.021(4) 0.017(3) 0.004(3) 0.001(3) 0.003(3)
C5_1 0.022(3) 0.018(3) 0.009(3) 0.005(3) 0.003(3) 0.004(3)
C1_2 0.016(3) 0.025(4) 0.007(3) -0.002(3) 0.003(2) -0.001(3)
C2_2 0.018(3) 0.012(3) 0.014(3) -0.002(2) 0.006(3) -0.003(3)
C3_2 0.018(3) 0.025(4) 0.015(3) -0.006(3) 0.009(3) -0.006(3)
C4_2 0.019(3) 0.029(4) 0.016(3) -0.004(3) 0.002(3) -0.005(3)
C5_2 0.013(3) 0.021(3) 0.014(3) -0.006(3) 0.002(2) 0.002(3)
Si1 0.0148(9) 0.0151(9) 0.0162(9) 0.0006(7) 0.0030(7) -0.0017(7)
C1 0.038(5) 0.025(4) 0.024(4) -0.002(3) 0.005(3) -0.005(3)
C2 0.019(4) 0.032(4) 0.026(4) 0.001(3) 0.007(3) -0.001(3)
Si2 0.0147(9) 0.0173(9) 0.0154(9) -0.0052(7) 0.0035(7) 0.0003(7)
C3 0.023(4) 0.027(4) 0.021(4) -0.014(3) 0.003(3) 0.002(3)
C4 0.027(4) 0.021(4) 0.040(5) -0.013(3) 0.012(4) -0.004(3)
Pt1 0.01331(11) 0.01151(11) 0.00838(11) -0.00123(9) 0.00121(9) -0.00034(9)
P1 0.0149(8) 0.0155(8) 0.0137(8) -0.0034(6) 0.0020(7) -0.0008(7)
C1_3 0.016(3) 0.019(3) 0.014(3) -0.004(3) 0.002(3) 0.001(3)
C2_3 0.024(4) 0.015(3) 0.029(4) 0.002(3) 0.007(3) 0.002(3)
C3_3 0.034(4) 0.020(4) 0.046(5) -0.002(4) 0.007(4) 0.004(3)
C4_3 0.025(4) 0.021(4) 0.032(4) -0.005(3) -0.002(3) 0.009(3)
C5_3 0.018(3) 0.032(4) 0.022(4) -0.012(3) 0.000(3) -0.001(3)
C6_3 0.025(4) 0.023(4) 0.014(3) -0.001(3) 0.005(3) 0.000(3)
C1_4 0.033(4) 0.023(4) 0.012(3) 0.001(3) 0.004(3) 0.000(3)
C2_4 0.034(4) 0.028(4) 0.011(3) 0.000(3) 0.004(3) -0.001(3)
C3_4 0.054(5) 0.046(5) 0.015(4) -0.001(4) 0.009(4) -0.014(4)
C4_4 0.066(6) 0.040(5) 0.019(4) 0.015(4) 0.010(4) -0.004(4)
C5_4 0.069(6) 0.023(4) 0.025(4) 0.010(3) 0.015(4) 0.007(4)
C6_4 0.042(5) 0.028(4) 0.019(4) 0.007(3) 0.008(3) 0.008(3)
C1_5 0.023(4) 0.039(5) 0.023(4) -0.019(3) 0.002(3) -0.009(3)
C2_5 0.033(4) 0.038(5) 0.021(4) -0.011(3) 0.002(3) -0.012(4)
C3_5 0.038(5) 0.059(6) 0.052(6) -0.039(5) 0.004(4) -0.020(5)
C4_5 0.033(5) 0.094(9) 0.045(6) -0.028(6) 0.001(4) -0.032(5)
C5_5 0.017(4) 0.045(5) 0.038(5) -0.004(4) 0.005(3) -0.003(3)
C6_5 0.019(4) 0.053(6) 0.052(6) -0.020(5) 0.001(4) -0.011(4)
Pt2 0.01558(12) 0.01458(12) 0.01226(12) -0.00078(9) 0.00208(9) 0.00153(10)
P2 0.0173(8) 0.0155(8) 0.0151(8) -0.0006(7) 0.0021(7) 0.0034(7)
C1_6 0.015(3) 0.028(4) 0.036(4) -0.004(3) -0.002(3) 0.004(3)
C2_6 0.035(5) 0.037(5) 0.032(5) -0.009(4) -0.011(4) 0.002(4)
C3_6 0.050(6) 0.038(5) 0.049(6) 0.003(4) -0.007(5) -0.016(4)
C4_6 0.033(5) 0.071(7) 0.043(6) 0.017(5) -0.012(4) -0.020(5)
C5_6 0.021(4) 0.080(8) 0.044(6) 0.024(5) -0.002(4) 0.005(4)
C6_6 0.033(4) 0.047(5) 0.025(4) 0.003(4) 0.000(3) 0.013(4)
C1_7 0.027(4) 0.019(4) 0.017(3) 0.000(3) 0.001(3) 0.006(3)
C2_7 0.060(6) 0.024(4) 0.023(4) -0.005(3) 0.016(4) 0.005(4)
C3_7 0.054(6) 0.039(5) 0.025(4) -0.003(4) 0.014(4) -0.008(4)
C4_7 0.037(5) 0.039(5) 0.045(5) -0.003(4) 0.010(4) -0.015(4)
C5_7 0.060(6) 0.028(5) 0.044(5) 0.009(4) 0.000(5) 0.002(4)
C6_7 0.066(6) 0.033(5) 0.027(4) 0.004(4) -0.004(4) 0.001(4)
C1_8 0.035(4) 0.022(4) 0.032(4) -0.001(3) 0.019(4) 0.007(3)
C2_8 0.045(5) 0.042(5) 0.032(5) 0.000(4) 0.007(4) 0.016(4)
C3_8 0.069(7) 0.045(5) 0.030(5) -0.004(4) 0.020(5) 0.027(5)
C4_8 0.056(6) 0.063(7) 0.027(5) -0.001(4) 0.017(4) 0.018(5)
C5_8 0.046(5) 0.050(6) 0.026(4) 0.001(4) 0.015(4) 0.005(4)
C6_8 0.032(4) 0.027(4) 0.020(4) 0.002(3) 0.012(3) 0.004(3)
Mo2 0.0125(3) 0.0138(3) 0.0108(3) 0.0022(2) 0.0023(2) -0.0004(2)
C1_9 0.018(3) 0.026(4) 0.017(3) 0.000(3) -0.003(3) -0.004(3)
C2_9 0.012(3) 0.026(4) 0.016(3) 0.003(3) -0.005(3) 0.000(3)
C3_9 0.010(3) 0.029(4) 0.022(4) 0.004(3) 0.001(3) 0.005(3)
C4_9 0.014(3) 0.037(4) 0.018(4) 0.008(3) 0.002(3) -0.006(3)
C5_9 0.020(3) 0.022(4) 0.019(4) 0.003(3) -0.003(3) -0.010(3)
C1_10 0.020(3) 0.022(3) 0.004(3) 0.001(2) -0.003(3) 0.005(3)
C2_10 0.018(3) 0.019(3) 0.010(3) -0.003(3) -0.003(3) -0.003(3)
C3_10 0.027(4) 0.020(3) 0.009(3) 0.001(3) 0.002(3) 0.000(3)
C4_10 0.023(4) 0.028(4) 0.009(3) 0.005(3) 0.004(3) 0.002(3)
C5_10 0.023(3) 0.015(3) 0.019(3) 0.004(3) 0.002(3) 0.003(3)
Si3 0.0176(9) 0.0161(9) 0.0113(8) 0.0002(7) -0.0016(7) -0.0024(7)
C5 0.032(4) 0.019(4) 0.026(4) -0.006(3) -0.001(3) -0.002(3)
C6 0.023(4) 0.019(3) 0.012(3) 0.006(3) -0.003(3) -0.004(3)
Si4 0.0188(9) 0.0136(9) 0.0161(9) 0.0010(7) 0.0064(7) 0.0023(7)
C7 0.028(4) 0.017(3) 0.023(4) 0.005(3) 0.010(3) 0.004(3)
C8 0.034(4) 0.018(4) 0.020(4) -0.003(3) 0.013(3) -0.001(3)
Pt3 0.01353(11) 0.01122(11) 0.00974(11) -0.00015(9) -0.00041(9) 0.00035(9)
P3 0.0173(8) 0.0130(8) 0.0105(8) -0.0003(6) 0.0000(6) 0.0016(6)
C1_11 0.025(4) 0.018(3) 0.008(3) -0.002(2) 0.002(3) 0.002(3)
C2_11 0.030(4) 0.017(4) 0.020(4) 0.005(3) -0.002(3) 0.002(3)
C3_11 0.024(4) 0.020(4) 0.026(4) 0.007(3) 0.004(3) -0.001(3)
C4_11 0.028(4) 0.029(4) 0.022(4) 0.010(3) 0.006(3) 0.006(3)
C5_11 0.032(4) 0.032(4) 0.017(4) 0.008(3) 0.001(3) 0.005(3)
C6_11 0.026(4) 0.020(4) 0.015(3) 0.001(3) -0.004(3) 0.006(3)
C1_12 0.016(3) 0.017(3) 0.017(3) 0.000(3) 0.002(3) 0.001(3)
C2_12 0.031(4) 0.025(4) 0.025(4) -0.001(3) -0.011(3) 0.011(3)
C3_12 0.023(4) 0.032(5) 0.058(6) -0.005(4) -0.010(4) 0.013(3)
C4_12 0.026(4) 0.041(5) 0.050(6) -0.007(4) -0.018(4) 0.007(4)
C5_12 0.022(4) 0.026(4) 0.027(4) -0.001(3) -0.005(3) -0.001(3)
C6_12 0.019(3) 0.019(3) 0.017(3) -0.001(3) -0.002(3) 0.002(3)
C1_13 0.031(4) 0.010(3) 0.010(3) 0.001(2) 0.004(3) 0.000(3)
C2_13 0.039(4) 0.024(4) 0.020(4) -0.001(3) 0.011(3) 0.007(3)
C3_13 0.059(6) 0.021(4) 0.022(4) -0.001(3) 0.016(4) 0.006(4)
C4_13 0.063(6) 0.036(5) 0.017(4) -0.006(3) 0.016(4) -0.003(4)
C5_13 0.046(5) 0.030(4) 0.016(4) 0.000(3) 0.002(3) -0.007(4)
C6_13 0.029(4) 0.022(4) 0.012(3) 0.000(3) 0.003(3) 0.000(3)
Pt4 0.01351(12) 0.01305(12) 0.01229(12) 0.00079(9) 0.00259(9) 0.00028(9)
P4 0.0132(8) 0.0131(8) 0.0115(8) 0.0011(6) 0.0022(6) 0.0002(6)
C1_14 0.011(3) 0.015(3) 0.016(3) 0.000(3) 0.004(2) -0.003(2)
C2_14 0.031(4) 0.033(4) 0.017(4) 0.004(3) 0.008(3) 0.013(3)
C3_14 0.026(4) 0.055(6) 0.022(4) 0.006(4) 0.004(3) 0.019(4)
C4_14 0.031(4) 0.030(4) 0.018(4) -0.001(3) 0.010(3) 0.006(3)
C5_14 0.019(3) 0.022(4) 0.016(3) 0.001(3) 0.006(3) 0.000(3)
C6_14 0.017(3) 0.022(4) 0.016(3) -0.003(3) 0.005(3) -0.001(3)
C1_15 0.018(3) 0.014(3) 0.013(3) -0.002(2) 0.000(3) 0.001(3)
C2_15 0.026(4) 0.017(3) 0.020(4) 0.000(3) -0.002(3) -0.003(3)
C3_15 0.027(4) 0.026(4) 0.020(4) -0.005(3) -0.006(3) -0.003(3)
C4_15 0.022(4) 0.031(4) 0.030(4) -0.010(3) -0.001(3) -0.007(3)
C5_15 0.019(3) 0.022(4) 0.025(4) -0.005(3) 0.003(3) -0.007(3)
C6_15 0.019(3) 0.023(4) 0.019(3) 0.001(3) 0.003(3) -0.002(3)
C1_16 0.017(3) 0.012(3) 0.019(3) 0.006(3) 0.005(3) 0.004(3)
C2_16 0.023(4) 0.016(3) 0.026(4) -0.001(3) 0.005(3) 0.003(3)
C3_16 0.032(4) 0.022(4) 0.036(5) 0.007(3) 0.000(4) 0.004(3)
C4_16 0.029(4) 0.029(4) 0.034(4) 0.009(3) -0.001(3) 0.013(3)
C5_16 0.023(4) 0.028(4) 0.020(4) 0.009(3) -0.003(3) 0.002(3)
C6_16 0.019(3) 0.019(3) 0.018(3) 0.007(3) 0.003(3) 0.002(3)

loop_
_atom_type_symbol
_atom_type_description
_atom_type_scat_dispersion_real
_atom_type_scat_dispersion_imag
_atom_type_scat_source
C C 0.0033 0.0016 'International Tables Vol C Tables 4.2.6.8 and 6.1.1.4'
H H 0.0000 0.0000 'International Tables Vol C Tables 4.2.6.8 and 6.1.1.4'
Si Si 0.0817 0.0704 'International Tables Vol C Tables 4.2.6.8 and 6.1.1.4'
P P 0.1023 0.0942 'International Tables Vol C Tables 4.2.6.8 and 6.1.1.4'
Mo Mo -1.6832 0.6857 'International Tables Vol C Tables 4.2.6.8 and 6.1.1.4'
Pt Pt -1.7033 8.3905 'International Tables Vol C Tables 4.2.6.8 and 6.1.1.4'

loop_
_geom_angle_atom_site_label_1
_geom_angle_atom_site_label_2
_geom_angle_atom_site_label_3
_geom_angle
C1_2 Mo1 C5_2 36.8(2)
C1_2 Mo1 C4_1 132.2(2)
C5_2 Mo1 C4_1 97.5(2)
C1_2 Mo1 C5_1 110.1(2)
C5_2 Mo1 C5_1 88.1(2)
C4_1 Mo1 C5_1 35.9(2)
C1_2 Mo1 C4_2 62.2(2)
C5_2 Mo1 C4_2 36.3(2)
C4_1 Mo1 C4_2 88.3(2)
C5_1 Mo1 C4_2 101.0(2)
C1_2 Mo1 C2_2 37.1(2)
C5_2 Mo1 C2_2 59.4(2)
C4_1 Mo1 C2_2 147.7(2)
C5_1 Mo1 C2_2 145.9(2)
C4_2 Mo1 C2_2 59.6(2)
C1_2 Mo1 C3_1 168.0(2)
C5_2 Mo1 C3_1 132.1(2)
C4_1 Mo1 C3_1 35.7(2)
C5_1 Mo1 C3_1 59.5(2)
C4_2 Mo1 C3_1 111.7(2)
C2_2 Mo1 C3_1 150.8(2)
C1_2 Mo1 C2_1 146.5(2)
C5_2 Mo1 C2_1 146.4(2)
C4_1 Mo1 C2_1 59.2(2)
C5_1 Mo1 C2_1 58.7(2)
C4_2 Mo1 C2_1 146.4(2)
C2_2 Mo1 C2_1 151.1(2)
C3_1 Mo1 C2_1 36.0(2)
C1_2 Mo1 C3_2 62.0(2)
C5_2 Mo1 C3_2 59.4(2)
C4_1 Mo1 C3_2 114.4(2)
C5_1 Mo1 C3_2 135.8(2)
C4_2 Mo1 C3_2 35.2(2)
C2_2 Mo1 C3_2 36.0(2)
C3_1 Mo1 C3_2 119.9(2)
C2_1 Mo1 C3_2 149.5(2)
C1_2 Mo1 C1_1 115.7(2)
C5_2 Mo1 C1_1 113.3(2)
C4_1 Mo1 C1_1 60.1(2)
C5_1 Mo1 C1_1 35.7(2)
C4_2 Mo1 C1_1 136.1(2)
C2_2 Mo1 C1_1 146.7(2)
C3_1 Mo1 C1_1 60.4(2)
C2_1 Mo1 C1_1 35.6(2)
C3_2 Mo1 C1_1 171.3(2)
C1_2 Mo1 Si2 110.99(18)
C5_2 Mo1 Si2 135.47(18)
C4_1 Mo1 Si2 114.77(17)
C5_1 Mo1 Si2 135.90(16)
C4_2 Mo1 Si2 111.67(18)
C2_2 Mo1 Si2 77.98(16)
C3_1 Mo1 Si2 80.75(17)
C2_1 Mo1 Si2 78.11(17)
C3_2 Mo1 Si2 79.03(17)
C1_1 Mo1 Si2 109.26(16)
C1_2 Mo1 Pt1 47.21(16)
C5_2 Mo1 Pt1 71.62(16)
C4_1 Mo1 Pt1 122.23(17)
C5_1 Mo1 Pt1 86.42(16)
C4_2 Mo1 Pt1 106.24(17)
C2_2 Mo1 Pt1 74.43(16)
C3_1 Mo1 Pt1 132.51(17)
C2_1 Mo1 Pt1 99.31(17)
C3_2 Mo1 Pt1 107.56(16)
C1_1 Mo1 Pt1 72.62(16)
Si2 Mo1 Pt1 110.66(5)
C5_1 C1_1 C2_1 104.3(6)
C5_1 C1_1 Si1 125.9(5)
C2_1 C1_1 Si1 126.0(5)
C5_1 C1_1 Mo1 69.6(3)
C2_1 C1_1 Mo1 70.3(3)
Si1 C1_1 Mo1 107.2(3)
C3_1 C2_1 C1_1 110.4(6)
C3_1 C2_1 Mo1 71.5(3)
C1_1 C2_1 Mo1 74.1(3)
C3_1 C2_1 H2_1 124.8
C1_1 C2_1 H2_1 124.8
Mo1 C2_1 H2_1 121.2
C4_1 C3_1 C2_1 106.9(6)
C4_1 C3_1 Mo1 71.7(4)
C2_1 C3_1 Mo1 72.6(4)
C4_1 C3_1 H3_1 126.6
C2_1 C3_1 H3_1 126.6
Mo1 C3_1 H3_1 121.0
C3_1 C4_1 C5_1 108.1(6)
C3_1 C4_1 Mo1 72.6(4)
C5_1 C4_1 Mo1 72.4(4)
C3_1 C4_1 H4_1 125.9
C5_1 C4_1 H4_1 125.9
Mo1 C4_1 H4_1 120.8
C4_1 C5_1 C1_1 110.3(6)
C4_1 C5_1 Mo1 71.8(4)
C1_1 C5_1 Mo1 74.7(4)
C4_1 C5_1 H5_1 124.9
C1_1 C5_1 H5_1 124.9
Mo1 C5_1 H5_1 120.3
C5_2 C1_2 C2_2 103.2(5)
C5_2 C1_2 Pt1 115.1(5)
C2_2 C1_2 Pt1 121.5(4)
C5_2 C1_2 Mo1 71.6(3)
C2_2 C1_2 Mo1 72.9(3)
Pt1 C1_2 Mo1 79.1(2)
C3_2 C2_2 C1_2 110.2(6)
C3_2 C2_2 Mo1 73.2(4)
C1_2 C2_2 Mo1 70.0(3)
C3_2 C2_2 H2_2 124.9
C1_2 C2_2 H2_2 124.9
Mo1 C2_2 H2_2 123.5
C4_2 C3_2 C2_2 107.6(6)
C4_2 C3_2 Mo1 71.1(4)
C2_2 C3_2 Mo1 70.8(3)
C4_2 C3_2 H3_2 126.2
C2_2 C3_2 H3_2 126.2
Mo1 C3_2 H3_2 123.5
C3_2 C4_2 C5_2 107.4(6)
C3_2 C4_2 Mo1 73.7(4)
C5_2 C4_2 Mo1 70.4(4)
C3_2 C4_2 H4_2 126.3
C5_2 C4_2 H4_2 126.3
Mo1 C4_2 H4_2 121.4
C4_2 C5_2 C1_2 111.4(6)
C4_2 C5_2 Mo1 73.2(4)
C1_2 C5_2 Mo1 71.5(3)
C4_2 C5_2 H5_2 124.3
C1_2 C5_2 H5_2 124.3
Mo1 C5_2 H5_2 122.5
C2 Si1 C1 102.4(3)
C2 Si1 C1_1 106.8(3)
C1 Si1 C1_1 105.0(3)
C2 Si1 Pt1 128.4(2)
C1 Si1 Pt1 118.3(2)
C1_1 Si1 Pt1 92.48(19)
Si1 C1 H1A 109.5
Si1 C1 H1B 109.5
H1A C1 H1B 109.5
Si1 C1 H1C 109.5
H1A C1 H1C 109.5
H1B C1 H1C 109.5
Si1 C2 H2A 109.5
Si1 C2 H2B 109.5
H2A C2 H2B 109.5
Si1 C2 H2C 109.5
H2A C2 H2C 109.5
H2B C2 H2C 109.5
C3 Si2 C4 98.7(3)
C3 Si2 Pt2 120.5(2)
C4 Si2 Pt2 121.1(3)
C3 Si2 Mo1 122.6(2)
C4 Si2 Mo1 123.2(2)
Pt2 Si2 Mo1 71.70(5)
Si2 C3 H3A 109.5
Si2 C3 H3B 109.5
H3A C3 H3B 109.5
Si2 C3 H3C 109.5
H3A C3 H3C 109.5
H3B C3 H3C 109.5
Si2 C4 H4A 109.5
Si2 C4 H4B 109.5
H4A C4 H4B 109.5
Si2 C4 H4C 109.5
H4A C4 H4C 109.5
H4B C4 H4C 109.5
C1_2 Pt1 P1 108.62(17)
C1_2 Pt1 Si1 136.42(17)
P1 Pt1 Si1 107.67(6)
C1_2 Pt1 Mo1 53.68(16)
P1 Pt1 Mo1 157.90(4)
Si1 Pt1 Mo1 84.68(5)
C1_2 Pt1 Pt2 87.07(18)
P1 Pt1 Pt2 138.62(5)
Si1 Pt1 Pt2 81.34(5)
Mo1 Pt1 Pt2 59.908(13)
C1_4 P1 C1_5 111.3(4)
C1_4 P1 C1_3 104.4(3)
C1_5 P1 C1_3 100.9(3)
C1_4 P1 Pt1 107.4(2)
C1_5 P1 Pt1 122.5(2)
C1_3 P1 Pt1 108.8(2)
C6_3 C1_3 C2_3 110.0(5)
C6_3 C1_3 P1 113.2(5)
C2_3 C1_3 P1 108.6(4)
C6_3 C1_3 H1_3 108.3
C2_3 C1_3 H1_3 108.3
P1 C1_3 H1_3 108.3
C3_3 C2_3 C1_3 112.3(6)
C3_3 C2_3 H2A_3 109.1
C1_3 C2_3 H2A_3 109.1
C3_3 C2_3 H2B_3 109.1
C1_3 C2_3 H2B_3 109.1
H2A_3 C2_3 H2B_3 107.9
C4_3 C3_3 C2_3 111.2(6)
C4_3 C3_3 H3A_3 109.4
C2_3 C3_3 H3A_3 109.4
C4_3 C3_3 H3B_3 109.4
C2_3 C3_3 H3B_3 109.4
H3A_3 C3_3 H3B_3 108.0
C5_3 C4_3 C3_3 110.0(6)
C5_3 C4_3 H4A_3 109.7
C3_3 C4_3 H4A_3 109.7
C5_3 C4_3 H4B_3 109.7
C3_3 C4_3 H4B_3 109.7
H4A_3 C4_3 H4B_3 108.2
C4_3 C5_3 C6_3 112.1(6)
C4_3 C5_3 H5A_3 109.2
C6_3 C5_3 H5A_3 109.2
C4_3 C5_3 H5B_3 109.2
C6_3 C5_3 H5B_3 109.2
H5A_3 C5_3 H5B_3 107.9
C1_3 C6_3 C5_3 111.6(6)
C1_3 C6_3 H6A_3 109.3
C5_3 C6_3 H6A_3 109.3
C1_3 C6_3 H6B_3 109.3
C5_3 C6_3 H6B_3 109.3
H6A_3 C6_3 H6B_3 108.0
C6_4 C1_4 C2_4 110.5(6)
C6_4 C1_4 P1 112.1(5)
C2_4 C1_4 P1 119.6(5)
C6_4 C1_4 H1_4 104.3
C2_4 C1_4 H1_4 104.3
P1 C1_4 H1_4 104.3
C1_4 C2_4 C3_4 110.4(6)
C1_4 C2_4 H2A_4 109.6
C3_4 C2_4 H2A_4 109.6
C1_4 C2_4 H2B_4 109.6
C3_4 C2_4 H2B_4 109.6
H2A_4 C2_4 H2B_4 108.1
C4_4 C3_4 C2_4 110.0(6)
C4_4 C3_4 H3A_4 109.7
C2_4 C3_4 H3A_4 109.7
C4_4 C3_4 H3B_4 109.7
C2_4 C3_4 H3B_4 109.7
H3A_4 C3_4 H3B_4 108.2
C3_4 C4_4 C5_4 112.6(7)
C3_4 C4_4 H4A_4 109.1
C5_4 C4_4 H4A_4 109.1
C3_4 C4_4 H4B_4 109.1
C5_4 C4_4 H4B_4 109.1
H4A_4 C4_4 H4B_4 107.8
C6_4 C5_4 C4_4 110.6(7)
C6_4 C5_4 H5A_4 109.5
C4_4 C5_4 H5A_4 109.5
C6_4 C5_4 H5B_4 109.5
C4_4 C5_4 H5B_4 109.5
H5A_4 C5_4 H5B_4 108.1
C1_4 C6_4 C5_4 111.0(6)
C1_4 C6_4 H6A_4 109.4
C5_4 C6_4 H6A_4 109.4
C1_4 C6_4 H6B_4 109.4
C5_4 C6_4 H6B_4 109.4
H6A_4 C6_4 H6B_4 108.0
C6_5 C1_5 C2_5 113.2(7)
C6_5 C1_5 P1 115.0(5)
C2_5 C1_5 P1 119.2(5)
C6_5 C1_5 H1_5 102.0
C2_5 C1_5 H1_5 102.0
P1 C1_5 H1_5 102.0
C1_5 C2_5 C3_5 112.7(6)
C1_5 C2_5 H2A_5 109.0
C3_5 C2_5 H2A_5 109.0
C1_5 C2_5 H2B_5 109.0
C3_5 C2_5 H2B_5 109.0
H2A_5 C2_5 H2B_5 107.8
C4_5 C3_5 C2_5 115.1(8)
C4_5 C3_5 H3A_5 108.5
C2_5 C3_5 H3A_5 108.5
C4_5 C3_5 H3B_5 108.5
C2_5 C3_5 H3B_5 108.5
H3A_5 C3_5 H3B_5 107.5
C3_5 C4_5 C5_5 113.8(7)
C3_5 C4_5 H4A_5 108.8
C5_5 C4_5 H4A_5 108.8
C3_5 C4_5 H4B_5 108.8
C5_5 C4_5 H4B_5 108.8
H4A_5 C4_5 H4B_5 107.7
C4_5 C5_5 C6_5 112.7(7)
C4_5 C5_5 H5A_5 109.0
C6_5 C5_5 H5A_5 109.0
C4_5 C5_5 H5B_5 109.0
C6_5 C5_5 H5B_5 109.0
H5A_5 C5_5 H5B_5 107.8
C1_5 C6_5 C5_5 112.7(7)
C1_5 C6_5 H6A_5 109.1
C5_5 C6_5 H6A_5 109.1
C1_5 C6_5 H6B_5 109.1
C5_5 C6_5 H6B_5 109.1
H6A_5 C6_5 H6B_5 107.8
P2 Pt2 Si2 110.45(6)
P2 Pt2 Mo1 168.42(5)
Si2 Pt2 Mo1 58.43(5)
P2 Pt2 Pt1 133.33(5)
Si2 Pt2 Pt1 115.44(5)
Mo1 Pt2 Pt1 58.222(13)
C1_7 P2 C1_8 103.3(3)
C1_7 P2 C1_6 104.2(3)
C1_8 P2 C1_6 102.5(4)
C1_7 P2 Pt2 115.1(2)
C1_8 P2 Pt2 112.3(3)
C1_6 P2 Pt2 117.7(2)
C2_6 C1_6 C6_6 110.7(7)
C2_6 C1_6 P2 112.6(5)
C6_6 C1_6 P2 117.0(6)
C2_6 C1_6 H1_6 105.1
C6_6 C1_6 H1_6 105.1
P2 C1_6 H1_6 105.1
C1_6 C2_6 C3_6 109.8(7)
C1_6 C2_6 H2A_6 109.7
C3_6 C2_6 H2A_6 109.7
C1_6 C2_6 H2B_6 109.7
C3_6 C2_6 H2B_6 109.7
H2A_6 C2_6 H2B_6 108.2
C4_6 C3_6 C2_6 112.1(7)
C4_6 C3_6 H3A_6 109.2
C2_6 C3_6 H3A_6 109.2
C4_6 C3_6 H3B_6 109.2
C2_6 C3_6 H3B_6 109.2
H3A_6 C3_6 H3B_6 107.9
C3_6 C4_6 C5_6 110.8(8)
C3_6 C4_6 H4A_6 109.5
C5_6 C4_6 H4A_6 109.5
C3_6 C4_6 H4B_6 109.5
C5_6 C4_6 H4B_6 109.5
H4A_6 C4_6 H4B_6 108.1
C6_6 C5_6 C4_6 111.4(7)
C6_6 C5_6 H5A_6 109.4
C4_6 C5_6 H5A_6 109.4
C6_6 C5_6 H5B_6 109.4
C4_6 C5_6 H5B_6 109.4
H5A_6 C5_6 H5B_6 108.0
C1_6 C6_6 C5_6 111.4(7)
C1_6 C6_6 H6A_6 109.3
C5_6 C6_6 H6A_6 109.3
C1_6 C6_6 H6B_6 109.3
C5_6 C6_6 H6B_6 109.3
H6A_6 C6_6 H6B_6 108.0
C6_7 C1_7 C2_7 109.7(7)
C6_7 C1_7 P2 113.8(5)
C2_7 C1_7 P2 109.7(5)
C6_7 C1_7 H1_7 107.8
C2_7 C1_7 H1_7 107.8
P2 C1_7 H1_7 107.8
C3_7 C2_7 C1_7 110.8(6)
C3_7 C2_7 H2A_7 109.5
C1_7 C2_7 H2A_7 109.5
C3_7 C2_7 H2B_7 109.5
C1_7 C2_7 H2B_7 109.5
H2A_7 C2_7 H2B_7 108.1
C4_7 C3_7 C2_7 111.1(7)
C4_7 C3_7 H3A_7 109.4
C2_7 C3_7 H3A_7 109.4
C4_7 C3_7 H3B_7 109.4
C2_7 C3_7 H3B_7 109.4
H3A_7 C3_7 H3B_7 108.0
C3_7 C4_7 C5_7 111.9(7)
C3_7 C4_7 H4A_7 109.2
C5_7 C4_7 H4A_7 109.2
C3_7 C4_7 H4B_7 109.2
C5_7 C4_7 H4B_7 109.2
H4A_7 C4_7 H4B_7 107.9
C4_7 C5_7 C6_7 109.6(7)
C4_7 C5_7 H5A_7 109.7
C6_7 C5_7 H5A_7 109.7
C4_7 C5_7 H5B_7 109.7
C6_7 C5_7 H5B_7 109.7
H5A_7 C5_7 H5B_7 108.2
C1_7 C6_7 C5_7 111.5(7)
C1_7 C6_7 H6A_7 109.3
C5_7 C6_7 H6A_7 109.3
C1_7 C6_7 H6B_7 109.3
C5_7 C6_7 H6B_7 109.3
H6A_7 C6_7 H6B_7 108.0
C2_8 C1_8 C6_8 110.3(6)
C2_8 C1_8 P2 119.6(6)
C6_8 C1_8 P2 110.5(5)
C2_8 C1_8 H1_8 105.0
C6_8 C1_8 H1_8 105.0
P2 C1_8 H1_8 105.0
C1_8 C2_8 C3_8 111.5(7)
C1_8 C2_8 H2A_8 109.3
C3_8 C2_8 H2A_8 109.3
C1_8 C2_8 H2B_8 109.3
C3_8 C2_8 H2B_8 109.3
H2A_8 C2_8 H2B_8 108.0
C4_8 C3_8 C2_8 110.0(8)
C4_8 C3_8 H3A_8 109.7
C2_8 C3_8 H3A_8 109.7
C4_8 C3_8 H3B_8 109.7
C2_8 C3_8 H3B_8 109.7
H3A_8 C3_8 H3B_8 108.2
C5_8 C4_8 C3_8 110.8(7)
C5_8 C4_8 H4A_8 109.5
C3_8 C4_8 H4A_8 109.5
C5_8 C4_8 H4B_8 109.5
C3_8 C4_8 H4B_8 109.5
H4A_8 C4_8 H4B_8 108.1
C4_8 C5_8 C6_8 113.1(7)
C4_8 C5_8 H5A_8 109.0
C6_8 C5_8 H5A_8 109.0
C4_8 C5_8 H5B_8 109.0
C6_8 C5_8 H5B_8 109.0
H5A_8 C5_8 H5B_8 107.8
C5_8 C6_8 C1_8 110.4(6)
C5_8 C6_8 H6A_8 109.6
C1_8 C6_8 H6A_8 109.6
C5_8 C6_8 H6B_8 109.6
C1_8 C6_8 H6B_8 109.6
H6A_8 C6_8 H6B_8 108.1
C1_10 Mo2 C5_10 37.1(2)
C1_10 Mo2 C5_9 111.0(3)
C5_10 Mo2 C5_9 88.0(2)
C1_10 Mo2 C2_10 36.9(2)
C5_10 Mo2 C2_10 59.3(2)
C5_9 Mo2 C2_10 146.1(2)
C1_10 Mo2 C4_9 132.7(2)
C5_10 Mo2 C4_9 97.1(2)
C5_9 Mo2 C4_9 36.5(3)
C2_10 Mo2 C4_9 146.1(2)
C1_10 Mo2 C4_10 62.1(2)
C5_10 Mo2 C4_10 36.1(2)
C5_9 Mo2 C4_10 100.1(2)
C2_10 Mo2 C4_10 59.4(2)
C4_9 Mo2 C4_10 87.0(2)
C1_10 Mo2 C2_9 148.0(2)
C5_10 Mo2 C2_9 146.4(2)
C5_9 Mo2 C2_9 58.7(2)
C2_10 Mo2 C2_9 152.0(2)
C4_9 Mo2 C2_9 59.2(2)
C4_10 Mo2 C2_9 145.1(2)
C1_10 Mo2 C3_10 62.0(2)
C5_10 Mo2 C3_10 59.6(2)
C5_9 Mo2 C3_10 135.0(2)
C2_10 Mo2 C3_10 35.9(2)
C4_9 Mo2 C3_10 112.5(2)
C4_10 Mo2 C3_10 35.4(2)
C2_9 Mo2 C3_10 148.2(2)
C1_10 Mo2 C3_9 168.3(2)
C5_10 Mo2 C3_9 131.8(2)
C5_9 Mo2 C3_9 59.6(3)
C2_10 Mo2 C3_9 149.6(2)
C4_9 Mo2 C3_9 35.7(2)
C4_10 Mo2 C3_9 110.9(2)
C2_9 Mo2 C3_9 35.6(2)
C3_10 Mo2 C3_9 118.5(2)
C1_10 Mo2 C1_9 117.1(2)
C5_10 Mo2 C1_9 113.7(2)
C5_9 Mo2 C1_9 36.0(2)
C2_10 Mo2 C1_9 148.2(2)
C4_9 Mo2 C1_9 60.8(2)
C4_10 Mo2 C1_9 135.6(2)
C2_9 Mo2 C1_9 35.6(2)
C3_10 Mo2 C1_9 171.0(2)
C3_9 Mo2 C1_9 60.3(2)
C1_10 Mo2 Si4 110.68(18)
C5_10 Mo2 Si4 135.17(18)
C5_9 Mo2 Si4 136.00(18)
C2_10 Mo2 Si4 77.81(17)
C4_9 Mo2 Si4 113.86(19)
C4_10 Mo2 Si4 111.33(18)
C2_9 Mo2 Si4 78.37(18)
C3_10 Mo2 Si4 78.41(17)
C3_9 Mo2 Si4 80.30(18)
C1_9 Mo2 Si4 109.56(18)
C1_10 Mo2 Pt3 47.19(15)
C5_10 Mo2 Pt3 72.45(16)
C5_9 Mo2 Pt3 89.04(18)
C2_10 Mo2 Pt3 73.69(16)
C4_9 Mo2 Pt3 125.48(19)
C4_10 Mo2 Pt3 106.55(17)
C2_9 Mo2 Pt3 100.86(16)
C3_10 Mo2 Pt3 107.16(17)
C3_9 Mo2 Pt3 134.28(17)
C1_9 Mo2 Pt3 74.72(17)
Si4 Mo2 Pt3 109.46(4)
C2_9 C1_9 C5_9 103.7(6)
C2_9 C1_9 Si3 125.9(5)
C5_9 C1_9 Si3 125.2(5)
C2_9 C1_9 Mo2 70.8(4)
C5_9 C1_9 Mo2 68.8(4)
Si3 C1_9 Mo2 104.3(3)
C3_9 C2_9 C1_9 111.5(6)
C3_9 C2_9 Mo2 72.9(4)
C1_9 C2_9 Mo2 73.6(4)
C3_9 C2_9 H2_9 124.2
C1_9 C2_9 H2_9 124.2
Mo2 C2_9 H2_9 120.8
C4_9 C3_9 C2_9 106.7(6)
C4_9 C3_9 Mo2 70.5(4)
C2_9 C3_9 Mo2 71.6(4)
C4_9 C3_9 H3_9 126.7
C2_9 C3_9 H3_9 126.7
Mo2 C3_9 H3_9 123.0
C3_9 C4_9 C5_9 107.3(6)
C3_9 C4_9 Mo2 73.8(4)
C5_9 C4_9 Mo2 71.0(4)
C3_9 C4_9 H4_9 126.4
C5_9 C4_9 H4_9 126.4
Mo2 C4_9 H4_9 120.7
C4_9 C5_9 C1_9 110.7(6)
C4_9 C5_9 Mo2 72.6(4)
C1_9 C5_9 Mo2 75.2(4)
C4_9 C5_9 H5_9 124.6
C1_9 C5_9 H5_9 124.6
Mo2 C5_9 H5_9 119.2
C5_10 C1_10 C2_10 102.8(5)
C5_10 C1_10 Pt3 116.6(5)
C2_10 C1_10 Pt3 120.0(4)
C5_10 C1_10 Mo2 71.6(4)
C2_10 C1_10 Mo2 72.3(4)
Pt3 C1_10 Mo2 79.3(2)
C3_10 C2_10 C1_10 111.4(6)
C3_10 C2_10 Mo2 73.6(4)
C1_10 C2_10 Mo2 70.7(4)
C3_10 C2_10 H2_10 124.3
C1_10 C2_10 H2_10 124.3
Mo2 C2_10 H2_10 122.9
C4_10 C3_10 C2_10 106.8(6)
C4_10 C3_10 Mo2 71.1(4)
C2_10 C3_10 Mo2 70.5(4)
C4_10 C3_10 H3_10 126.6
C2_10 C3_10 H3_10 126.6
Mo2 C3_10 H3_10 123.4
C3_10 C4_10 C5_10 108.0(6)
C3_10 C4_10 Mo2 73.5(4)
C5_10 C4_10 Mo2 70.9(4)
C3_10 C4_10 H4_10 126.0
C5_10 C4_10 H4_10 126.0
Mo2 C4_10 H4_10 121.4
C4_10 C5_10 C1_10 110.9(6)
C4_10 C5_10 Mo2 73.0(4)
C1_10 C5_10 Mo2 71.3(4)
C4_10 C5_10 H5_10 124.6
C1_10 C5_10 H5_10 124.6
Mo2 C5_10 H5_10 122.7
C5 Si3 C1_9 104.7(3)
C5 Si3 C6 105.4(3)
C1_9 Si3 C6 104.8(3)
C5 Si3 Pt3 115.5(2)
C1_9 Si3 Pt3 96.1(2)
C6 Si3 Pt3 127.1(2)
Si3 C5 H5A 109.5
Si3 C5 H5B 109.5
H5A C5 H5B 109.5
Si3 C5 H5C 109.5
H5A C5 H5C 109.5
H5B C5 H5C 109.5
Si3 C6 H6A 109.5
Si3 C6 H6B 109.5
H6A C6 H6B 109.5
Si3 C6 H6C 109.5
H6A C6 H6C 109.5
H6B C6 H6C 109.5
C7 Si4 C8 100.1(3)
C7 Si4 Pt4 121.9(2)
C8 Si4 Pt4 117.7(2)
C7 Si4 Mo2 121.1(2)
C8 Si4 Mo2 124.1(2)
Pt4 Si4 Mo2 72.15(5)
Si4 C7 H7A 109.5
Si4 C7 H7B 109.5
H7A C7 H7B 109.5
Si4 C7 H7C 109.5
H7A C7 H7C 109.5
H7B C7 H7C 109.5
Si4 C8 H8A 109.5
Si4 C8 H8B 109.5
H8A C8 H8B 109.5
Si4 C8 H8C 109.5
H8A C8 H8C 109.5
H8B C8 H8C 109.5
C1_10 Pt3 P3 115.43(18)
C1_10 Pt3 Si3 133.22(18)
P3 Pt3 Si3 105.59(6)
C1_10 Pt3 Mo2 53.47(18)
P3 Pt3 Mo2 166.72(4)
Si3 Pt3 Mo2 82.37(5)
C1_10 Pt3 Pt4 89.22(18)
P3 Pt3 Pt4 130.94(4)
Si3 Pt3 Pt4 79.84(5)
Mo2 Pt3 Pt4 60.226(13)
C1_13 P3 C1_11 100.6(3)
C1_13 P3 C1_12 104.4(3)
C1_11 P3 C1_12 107.4(3)
C1_13 P3 Pt3 121.3(2)
C1_11 P3 Pt3 110.8(2)
C1_12 P3 Pt3 111.1(2)
C2_11 C1_11 C6_11 108.6(5)
C2_11 C1_11 P3 110.1(4)
C6_11 C1_11 P3 112.4(5)
C2_11 C1_11 H1_11 108.5
C6_11 C1_11 H1_11 108.5
P3 C1_11 H1_11 108.5
C3_11 C2_11 C1_11 113.5(6)
C3_11 C2_11 H2A_11 108.9
C1_11 C2_11 H2A_11 108.9
C3_11 C2_11 H2B_11 108.9
C1_11 C2_11 H2B_11 108.9
H2A_11 C2_11 H2B_11 107.7
C2_11 C3_11 C4_11 111.2(6)
C2_11 C3_11 H3A_11 109.4
C4_11 C3_11 H3A_11 109.4
C2_11 C3_11 H3B_11 109.4
C4_11 C3_11 H3B_11 109.4
H3A_11 C3_11 H3B_11 108.0
C5_11 C4_11 C3_11 110.4(6)
C5_11 C4_11 H4A_11 109.6
C3_11 C4_11 H4A_11 109.6
C5_11 C4_11 H4B_11 109.6
C3_11 C4_11 H4B_11 109.6
H4A_11 C4_11 H4B_11 108.1
C4_11 C5_11 C6_11 111.7(6)
C4_11 C5_11 H5A_11 109.3
C6_11 C5_11 H5A_11 109.3
C4_11 C5_11 H5B_11 109.3
C6_11 C5_11 H5B_11 109.3
H5A_11 C5_11 H5B_11 107.9
C5_11 C6_11 C1_11 111.9(6)
C5_11 C6_11 H6A_11 109.2
C1_11 C6_11 H6A_11 109.2
C5_11 C6_11 H6B_11 109.2
C1_11 C6_11 H6B_11 109.2
H6A_11 C6_11 H6B_11 107.9
C6_12 C1_12 C2_12 109.9(6)
C6_12 C1_12 P3 111.0(4)
C2_12 C1_12 P3 116.7(5)
C6_12 C1_12 H1_12 106.2
C2_12 C1_12 H1_12 106.2
P3 C1_12 H1_12 106.2
C3_12 C2_12 C1_12 110.2(6)
C3_12 C2_12 H2A_12 109.6
C1_12 C2_12 H2A_12 109.6
C3_12 C2_12 H2B_12 109.6
C1_12 C2_12 H2B_12 109.6
H2A_12 C2_12 H2B_12 108.1
C4_12 C3_12 C2_12 112.0(7)
C4_12 C3_12 H3A_12 109.2
C2_12 C3_12 H3A_12 109.2
C4_12 C3_12 H3B_12 109.2
C2_12 C3_12 H3B_12 109.2
H3A_12 C3_12 H3B_12 107.9
C3_12 C4_12 C5_12 110.3(7)
C3_12 C4_12 H4A_12 109.6
C5_12 C4_12 H4A_12 109.6
C3_12 C4_12 H4B_12 109.6
C5_12 C4_12 H4B_12 109.6
H4A_12 C4_12 H4B_12 108.1
C6_12 C5_12 C4_12 111.9(6)
C6_12 C5_12 H5A_12 109.2
C4_12 C5_12 H5A_12 109.2
C6_12 C5_12 H5B_12 109.2
C4_12 C5_12 H5B_12 109.2
H5A_12 C5_12 H5B_12 107.9
C5_12 C6_12 C1_12 112.0(5)
C5_12 C6_12 H6A_12 109.2
C1_12 C6_12 H6A_12 109.2
C5_12 C6_12 H6B_12 109.2
C1_12 C6_12 H6B_12 109.2
H6A_12 C6_12 H6B_12 107.9
C2_13 C1_13 C6_13 108.9(5)
C2_13 C1_13 P3 117.4(5)
C6_13 C1_13 P3 111.9(4)
C2_13 C1_13 H1_13 105.9
C6_13 C1_13 H1_13 105.9
P3 C1_13 H1_13 105.9
C1_13 C2_13 C3_13 110.7(6)
C1_13 C2_13 H2A_13 109.5
C3_13 C2_13 H2A_13 109.5
C1_13 C2_13 H2B_13 109.5
C3_13 C2_13 H2B_13 109.5
H2A_13 C2_13 H2B_13 108.1
C4_13 C3_13 C2_13 111.3(6)
C4_13 C3_13 H3A_13 109.4
C2_13 C3_13 H3A_13 109.4
C4_13 C3_13 H3B_13 109.4
C2_13 C3_13 H3B_13 109.4
H3A_13 C3_13 H3B_13 108.0
C3_13 C4_13 C5_13 111.7(6)
C3_13 C4_13 H4A_13 109.3
C5_13 C4_13 H4A_13 109.3
C3_13 C4_13 H4B_13 109.3
C5_13 C4_13 H4B_13 109.3
H4A_13 C4_13 H4B_13 107.9
C4_13 C5_13 C6_13 111.1(6)
C4_13 C5_13 H5A_13 109.4
C6_13 C5_13 H5A_13 109.4
C4_13 C5_13 H5B_13 109.4
C6_13 C5_13 H5B_13 109.4
H5A_13 C5_13 H5B_13 108.0
C5_13 C6_13 C1_13 110.5(6)
C5_13 C6_13 H6A_13 109.5
C1_13 C6_13 H6A_13 109.5
C5_13 C6_13 H6B_13 109.5
C1_13 C6_13 H6B_13 109.5
H6A_13 C6_13 H6B_13 108.1
P4 Pt4 Si4 107.87(6)
P4 Pt4 Mo2 165.87(4)
Si4 Pt4 Mo2 58.06(5)
P4 Pt4 Pt3 134.45(4)
Si4 Pt4 Pt3 114.59(5)
Mo2 Pt4 Pt3 58.417(13)
C1_14 P4 C1_15 103.6(3)
C1_14 P4 C1_16 100.3(3)
C1_15 P4 C1_16 103.9(3)
C1_14 P4 Pt4 119.9(2)
C1_15 P4 Pt4 110.3(2)
C1_16 P4 Pt4 116.8(2)
C2_14 C1_14 C6_14 109.1(5)
C2_14 C1_14 P4 110.8(4)
C6_14 C1_14 P4 115.3(4)
C2_14 C1_14 H1_14 107.1
C6_14 C1_14 H1_14 107.1
P4 C1_14 H1_14 107.1
C1_14 C2_14 C3_14 112.0(6)
C1_14 C2_14 H2A_14 109.2
C3_14 C2_14 H2A_14 109.2
C1_14 C2_14 H2B_14 109.2
C3_14 C2_14 H2B_14 109.2
H2A_14 C2_14 H2B_14 107.9
C4_14 C3_14 C2_14 112.3(6)
C4_14 C3_14 H3A_14 109.2
C2_14 C3_14 H3A_14 109.2
C4_14 C3_14 H3B_14 109.2
C2_14 C3_14 H3B_14 109.2
H3A_14 C3_14 H3B_14 107.9
C5_14 C4_14 C3_14 110.5(6)
C5_14 C4_14 H4A_14 109.6
C3_14 C4_14 H4A_14 109.6
C5_14 C4_14 H4B_14 109.6
C3_14 C4_14 H4B_14 109.6
H4A_14 C4_14 H4B_14 108.1
C6_14 C5_14 C4_14 112.8(5)
C6_14 C5_14 H5A_14 109.0
C4_14 C5_14 H5A_14 109.0
C6_14 C5_14 H5B_14 109.0
C4_14 C5_14 H5B_14 109.0
H5A_14 C5_14 H5B_14 107.8
C5_14 C6_14 C1_14 110.9(5)
C5_14 C6_14 H6A_14 109.5
C1_14 C6_14 H6A_14 109.5
C5_14 C6_14 H6B_14 109.5
C1_14 C6_14 H6B_14 109.5
H6A_14 C6_14 H6B_14 108.1
C6_15 C1_15 C2_15 110.1(5)
C6_15 C1_15 P4 117.3(4)
C2_15 C1_15 P4 112.9(4)
C6_15 C1_15 H1_15 105.1
C2_15 C1_15 H1_15 105.1
P4 C1_15 H1_15 105.1
C1_15 C2_15 C3_15 111.0(6)
C1_15 C2_15 H2A_15 109.4
C3_15 C2_15 H2A_15 109.4
C1_15 C2_15 H2B_15 109.4
C3_15 C2_15 H2B_15 109.4
H2A_15 C2_15 H2B_15 108.0
C4_15 C3_15 C2_15 111.3(6)
C4_15 C3_15 H3A_15 109.4
C2_15 C3_15 H3A_15 109.4
C4_15 C3_15 H3B_15 109.4
C2_15 C3_15 H3B_15 109.4
H3A_15 C3_15 H3B_15 108.0
C5_15 C4_15 C3_15 110.7(6)
C5_15 C4_15 H4A_15 109.5
C3_15 C4_15 H4A_15 109.5
C5_15 C4_15 H4B_15 109.5
C3_15 C4_15 H4B_15 109.5
H4A_15 C4_15 H4B_15 108.1
C4_15 C5_15 C6_15 112.3(6)
C4_15 C5_15 H5A_15 109.1
C6_15 C5_15 H5A_15 109.1
C4_15 C5_15 H5B_15 109.1
C6_15 C5_15 H5B_15 109.1
H5A_15 C5_15 H5B_15 107.9
C1_15 C6_15 C5_15 109.9(5)
C1_15 C6_15 H6A_15 109.7
C5_15 C6_15 H6A_15 109.7
C1_15 C6_15 H6B_15 109.7
C5_15 C6_15 H6B_15 109.7
H6A_15 C6_15 H6B_15 108.2
C6_16 C1_16 C2_16 109.8(5)
C6_16 C1_16 P4 109.9(4)
C2_16 C1_16 P4 115.5(5)
C6_16 C1_16 H1_16 107.1
C2_16 C1_16 H1_16 107.1
P4 C1_16 H1_16 107.1
C3_16 C2_16 C1_16 111.7(6)
C3_16 C2_16 H2A_16 109.3
C1_16 C2_16 H2A_16 109.3
C3_16 C2_16 H2B_16 109.3
C1_16 C2_16 H2B_16 109.3
H2A_16 C2_16 H2B_16 107.9
C2_16 C3_16 C4_16 112.4(6)
C2_16 C3_16 H3A_16 109.1
C4_16 C3_16 H3A_16 109.1
C2_16 C3_16 H3B_16 109.1
C4_16 C3_16 H3B_16 109.1
H3A_16 C3_16 H3B_16 107.9
C5_16 C4_16 C3_16 110.9(6)
C5_16 C4_16 H4A_16 109.5
C3_16 C4_16 H4A_16 109.5
C5_16 C4_16 H4B_16 109.5
C3_16 C4_16 H4B_16 109.5
H4A_16 C4_16 H4B_16 108.0
C4_16 C5_16 C6_16 111.1(6)
C4_16 C5_16 H5A_16 109.4
C6_16 C5_16 H5A_16 109.4
C4_16 C5_16 H5B_16 109.4
C6_16 C5_16 H5B_16 109.4
H5A_16 C5_16 H5B_16 108.0
C5_16 C6_16 C1_16 112.7(5)
C5_16 C6_16 H6A_16 109.0
C1_16 C6_16 H6A_16 109.0
C5_16 C6_16 H6B_16 109.0
C1_16 C6_16 H6B_16 109.0
H6A_16 C6_16 H6B_16 107.8

loop_
_geom_bond_atom_site_label_1
_geom_bond_atom_site_label_2
_geom_bond_distance
Mo1 C1_2 2.266(6)
Mo1 C5_2 2.267(6)
Mo1 C4_1 2.294(7)
Mo1 C5_1 2.302(6)
Mo1 C4_2 2.304(7)
Mo1 C2_2 2.305(6)
Mo1 C3_1 2.306(6)
Mo1 C2_1 2.320(6)
Mo1 C3_2 2.337(6)
Mo1 C1_1 2.370(6)
Mo1 Si2 2.5231(19)
Mo1 Pt1 2.7624(6)
C1_1 C5_1 1.435(9)
C1_1 C2_1 1.435(9)
C1_1 Si1 1.890(7)
C2_1 C3_1 1.428(9)
C2_1 H2_1 0.9500
C3_1 C4_1 1.412(9)
C3_1 H3_1 0.9500
C4_1 C5_1 1.415(9)
C4_1 H4_1 0.9500
C5_1 H5_1 0.9500
C1_2 C5_2 1.433(9)
C1_2 C2_2 1.457(9)
C1_2 Pt1 2.064(6)
C2_2 C3_2 1.434(9)
C2_2 H2_2 0.9500
C3_2 C4_2 1.403(10)
C3_2 H3_2 0.9500
C4_2 C5_2 1.426(9)
C4_2 H4_2 0.9500
C5_2 H5_2 0.9500
Si1 C2 1.878(7)
Si1 C1 1.886(8)
Si1 Pt1 2.3211(17)
C1 H1A 0.9800
C1 H1B 0.9800
C1 H1C 0.9800
C2 H2A 0.9800
C2 H2B 0.9800
C2 H2C 0.9800
Si2 C3 1.890(7)
Si2 C4 1.897(7)
Si2 Pt2 2.2643(18)
C3 H3A 0.9800
C3 H3B 0.9800
C3 H3C 0.9800
C4 H4A 0.9800
C4 H4B 0.9800
C4 H4C 0.9800
Pt1 P1 2.2452(17)
Pt1 Pt2 2.8657(3)
P1 C1_4 1.854(7)
P1 C1_5 1.855(7)
P1 C1_3 1.861(6)
C1_3 C6_3 1.537(9)
C1_3 C2_3 1.552(9)
C1_3 H1_3 1.0000
C2_3 C3_3 1.525(10)
C2_3 H2A_3 0.9900
C2_3 H2B_3 0.9900
C3_3 C4_3 1.518(10)
C3_3 H3A_3 0.9900
C3_3 H3B_3 0.9900
C4_3 C5_3 1.515(10)
C4_3 H4A_3 0.9900
C4_3 H4B_3 0.9900
C5_3 C6_3 1.539(9)
C5_3 H5A_3 0.9900
C5_3 H5B_3 0.9900
C6_3 H6A_3 0.9900
C6_3 H6B_3 0.9900
C1_4 C6_4 1.518(10)
C1_4 C2_4 1.521(9)
C1_4 H1_4 1.0000
C2_4 C3_4 1.538(10)
C2_4 H2A_4 0.9900
C2_4 H2B_4 0.9900
C3_4 C4_4 1.499(12)
C3_4 H3A_4 0.9900
C3_4 H3B_4 0.9900
C4_4 C5_4 1.535(11)
C4_4 H4A_4 0.9900
C4_4 H4B_4 0.9900
C5_4 C6_4 1.535(10)
C5_4 H5A_4 0.9900
C5_4 H5B_4 0.9900
C6_4 H6A_4 0.9900
C6_4 H6B_4 0.9900
C1_5 C6_5 1.478(10)
C1_5 C2_5 1.510(9)
C1_5 H1_5 1.0000
C2_5 C3_5 1.519(11)
C2_5 H2A_5 0.9900
C2_5 H2B_5 0.9900
C3_5 C4_5 1.460(12)
C3_5 H3A_5 0.9900
C3_5 H3B_5 0.9900
C4_5 C5_5 1.500(11)
C4_5 H4A_5 0.9900
C4_5 H4B_5 0.9900
C5_5 C6_5 1.528(11)
C5_5 H5A_5 0.9900
C5_5 H5B_5 0.9900
C6_5 H6A_5 0.9900
C6_5 H6B_5 0.9900
Pt2 P2 2.2405(17)
P2 C1_7 1.849(7)
P2 C1_8 1.867(7)
P2 C1_6 1.868(7)
C1_6 C2_6 1.502(10)
C1_6 C6_6 1.519(10)
C1_6 H1_6 1.0000
C2_6 C3_6 1.562(11)
C2_6 H2A_6 0.9900
C2_6 H2B_6 0.9900
C3_6 C4_6 1.460(13)
C3_6 H3A_6 0.9900
C3_6 H3B_6 0.9900
C4_6 C5_6 1.534(14)
C4_6 H4A_6 0.9900
C4_6 H4B_6 0.9900
C5_6 C6_6 1.533(12)
C5_6 H5A_6 0.9900
C5_6 H5B_6 0.9900
C6_6 H6A_6 0.9900
C6_6 H6B_6 0.9900
C1_7 C6_7 1.490(11)
C1_7 C2_7 1.525(9)
C1_7 H1_7 1.0000
C2_7 C3_7 1.511(11)
C2_7 H2A_7 0.9900
C2_7 H2B_7 0.9900
C3_7 C4_7 1.485(11)
C3_7 H3A_7 0.9900
C3_7 H3B_7 0.9900
C4_7 C5_7 1.518(12)
C4_7 H4A_7 0.9900
C4_7 H4B_7 0.9900
C5_7 C6_7 1.544(11)
C5_7 H5A_7 0.9900
C5_7 H5B_7 0.9900
C6_7 H6A_7 0.9900
C6_7 H6B_7 0.9900
C1_8 C2_8 1.502(10)
C1_8 C6_8 1.551(10)
C1_8 H1_8 1.0000
C2_8 C3_8 1.531(11)
C2_8 H2A_8 0.9900
C2_8 H2B_8 0.9900
C3_8 C4_8 1.529(13)
C3_8 H3A_8 0.9900
C3_8 H3B_8 0.9900
C4_8 C5_8 1.474(12)
C4_8 H4A_8 0.9900
C4_8 H4B_8 0.9900
C5_8 C6_8 1.533(10)
C5_8 H5A_8 0.9900
C5_8 H5B_8 0.9900
C6_8 H6A_8 0.9900
C6_8 H6B_8 0.9900
Mo2 C1_10 2.266(6)
Mo2 C5_10 2.270(6)
Mo2 C5_9 2.271(6)
Mo2 C2_10 2.287(6)
Mo2 C4_9 2.292(6)
Mo2 C4_10 2.297(6)
Mo2 C2_9 2.318(6)
Mo2 C3_10 2.327(6)
Mo2 C3_9 2.335(6)
Mo2 C1_9 2.355(7)
Mo2 Si4 2.5178(19)
Mo2 Pt3 2.7716(6)
C1_9 C2_9 1.428(10)
C1_9 C5_9 1.431(9)
C1_9 Si3 1.886(7)
C2_9 C3_9 1.421(9)
C2_9 H2_9 0.9500
C3_9 C4_9 1.417(10)
C3_9 H3_9 0.9500
C4_9 C5_9 1.428(10)
C4_9 H4_9 0.9500
C5_9 H5_9 0.9500
C1_10 C5_10 1.443(9)
C1_10 C2_10 1.443(9)
C1_10 Pt3 2.069(6)
C2_10 C3_10 1.422(9)
C2_10 H2_10 0.9500
C3_10 C4_10 1.406(9)
C3_10 H3_10 0.9500
C4_10 C5_10 1.416(9)
C4_10 H4_10 0.9500
C5_10 H5_10 0.9500
Si3 C5 1.872(7)
Si3 C6 1.894(6)
Si3 Pt3 2.3032(18)
C5 H5A 0.9800
C5 H5B 0.9800
C5 H5C 0.9800
C6 H6A 0.9800
C6 H6B 0.9800
C6 H6C 0.9800
Si4 C7 1.888(7)
Si4 C8 1.893(7)
Si4 Pt4 2.2657(17)
C7 H7A 0.9800
C7 H7B 0.9800
C7 H7C 0.9800
C8 H8A 0.9800
C8 H8B 0.9800
C8 H8C 0.9800
Pt3 P3 2.2428(16)
Pt3 Pt4 2.8554(4)
P3 C1_13 1.864(6)
P3 C1_11 1.865(7)
P3 C1_12 1.876(7)
C1_11 C2_11 1.525(9)
C1_11 C6_11 1.538(9)
C1_11 H1_11 1.0000
C2_11 C3_11 1.523(9)
C2_11 H2A_11 0.9900
C2_11 H2B_11 0.9900
C3_11 C4_11 1.527(10)
C3_11 H3A_11 0.9900
C3_11 H3B_11 0.9900
C4_11 C5_11 1.509(10)
C4_11 H4A_11 0.9900
C4_11 H4B_11 0.9900
C5_11 C6_11 1.530(9)
C5_11 H5A_11 0.9900
C5_11 H5B_11 0.9900
C6_11 H6A_11 0.9900
C6_11 H6B_11 0.9900
C1_12 C6_12 1.528(9)
C1_12 C2_12 1.546(9)
C1_12 H1_12 1.0000
C2_12 C3_12 1.525(11)
C2_12 H2A_12 0.9900
C2_12 H2B_12 0.9900
C3_12 C4_12 1.516(11)
C3_12 H3A_12 0.9900
C3_12 H3B_12 0.9900
C4_12 C5_12 1.526(10)
C4_12 H4A_12 0.9900
C4_12 H4B_12 0.9900
C5_12 C6_12 1.517(9)
C5_12 H5A_12 0.9900
C5_12 H5B_12 0.9900
C6_12 H6A_12 0.9900
C6_12 H6B_12 0.9900
C1_13 C2_13 1.526(9)
C1_13 C6_13 1.539(9)
C1_13 H1_13 1.0000
C2_13 C3_13 1.546(10)
C2_13 H2A_13 0.9900
C2_13 H2B_13 0.9900
C3_13 C4_13 1.519(10)
C3_13 H3A_13 0.9900
C3_13 H3B_13 0.9900
C4_13 C5_13 1.522(11)
C4_13 H4A_13 0.9900
C4_13 H4B_13 0.9900
C5_13 C6_13 1.537(9)
C5_13 H5A_13 0.9900
C5_13 H5B_13 0.9900
C6_13 H6A_13 0.9900
C6_13 H6B_13 0.9900
Pt4 P4 2.2365(16)
P4 C1_14 1.860(6)
P4 C1_15 1.874(6)
P4 C1_16 1.877(6)
C1_14 C2_14 1.523(9)
C1_14 C6_14 1.540(9)
C1_14 H1_14 1.0000
C2_14 C3_14 1.531(9)
C2_14 H2A_14 0.9900
C2_14 H2B_14 0.9900
C3_14 C4_14 1.522(10)
C3_14 H3A_14 0.9900
C3_14 H3B_14 0.9900
C4_14 C5_14 1.520(10)
C4_14 H4A_14 0.9900
C4_14 H4B_14 0.9900
C5_14 C6_14 1.519(8)
C5_14 H5A_14 0.9900
C5_14 H5B_14 0.9900
C6_14 H6A_14 0.9900
C6_14 H6B_14 0.9900
C1_15 C6_15 1.531(9)
C1_15 C2_15 1.532(9)
C1_15 H1_15 1.0000
C2_15 C3_15 1.534(9)
C2_15 H2A_15 0.9900
C2_15 H2B_15 0.9900
C3_15 C4_15 1.529(10)
C3_15 H3A_15 0.9900
C3_15 H3B_15 0.9900
C4_15 C5_15 1.523(10)
C4_15 H4A_15 0.9900
C4_15 H4B_15 0.9900
C5_15 C6_15 1.532(9)
C5_15 H5A_15 0.9900
C5_15 H5B_15 0.9900
C6_15 H6A_15 0.9900
C6_15 H6B_15 0.9900
C1_16 C6_16 1.533(9)
C1_16 C2_16 1.538(9)
C1_16 H1_16 1.0000
C2_16 C3_16 1.520(10)
C2_16 H2A_16 0.9900
C2_16 H2B_16 0.9900
C3_16 C4_16 1.526(11)
C3_16 H3A_16 0.9900
C3_16 H3B_16 0.9900
C4_16 C5_16 1.524(10)
C4_16 H4A_16 0.9900
C4_16 H4B_16 0.9900
C5_16 C6_16 1.529(9)
C5_16 H5A_16 0.9900
C5_16 H5B_16 0.9900
C6_16 H6A_16 0.9900
C6_16 H6B_16 0.9900

loop_
_geom_torsion_atom_site_label_1
_geom_torsion_atom_site_label_2
_geom_torsion_atom_site_label_3
_geom_torsion_atom_site_label_4
_geom_torsion
C1_2 Mo1 C1_1 C5_1 -89.1(4)
C5_2 Mo1 C1_1 C5_1 -48.5(4)
C4_1 Mo1 C1_1 C5_1 36.6(4)
C4_2 Mo1 C1_1 C5_1 -13.2(5)
C2_2 Mo1 C1_1 C5_1 -117.8(5)
C3_1 Mo1 C1_1 C5_1 78.0(4)
C2_1 Mo1 C1_1 C5_1 114.4(5)
Si2 Mo1 C1_1 C5_1 144.8(3)
Pt1 Mo1 C1_1 C5_1 -108.8(4)
C1_2 Mo1 C1_1 C2_1 156.5(4)
C5_2 Mo1 C1_1 C2_1 -162.9(4)
C4_1 Mo1 C1_1 C2_1 -77.8(4)
C5_1 Mo1 C1_1 C2_1 -114.4(5)
C4_2 Mo1 C1_1 C2_1 -127.7(4)
C2_2 Mo1 C1_1 C2_1 127.8(5)
C3_1 Mo1 C1_1 C2_1 -36.4(4)
Si2 Mo1 C1_1 C2_1 30.3(4)
Pt1 Mo1 C1_1 C2_1 136.7(4)
C1_2 Mo1 C1_1 Si1 33.6(4)
C5_2 Mo1 C1_1 Si1 74.2(3)
C4_1 Mo1 C1_1 Si1 159.3(4)
C5_1 Mo1 C1_1 Si1 122.7(5)
C4_2 Mo1 C1_1 Si1 109.5(4)
C2_2 Mo1 C1_1 Si1 4.9(6)
C3_1 Mo1 C1_1 Si1 -159.3(4)
C2_1 Mo1 C1_1 Si1 -122.9(5)
Si2 Mo1 C1_1 Si1 -92.5(3)
Pt1 Mo1 C1_1 Si1 13.9(2)
C5_1 C1_1 C2_1 C3_1 1.0(7)
Si1 C1_1 C2_1 C3_1 160.0(5)
Mo1 C1_1 C2_1 C3_1 62.7(4)
C5_1 C1_1 C2_1 Mo1 -61.7(4)
Si1 C1_1 C2_1 Mo1 97.3(5)
C1_2 Mo1 C2_1 C3_1 -159.2(4)
C5_2 Mo1 C2_1 C3_1 -89.4(5)
C4_1 Mo1 C2_1 C3_1 -38.0(4)
C5_1 Mo1 C2_1 C3_1 -80.1(4)
C4_2 Mo1 C2_1 C3_1 -20.8(6)
C2_2 Mo1 C2_1 C3_1 125.3(5)
C3_2 Mo1 C2_1 C3_1 48.3(6)
C1_1 Mo1 C2_1 C3_1 -118.6(6)
Si2 Mo1 C2_1 C3_1 90.6(4)
Pt1 Mo1 C2_1 C3_1 -160.1(4)
C1_2 Mo1 C2_1 C1_1 -40.6(6)
C5_2 Mo1 C2_1 C1_1 29.2(6)
C4_1 Mo1 C2_1 C1_1 80.6(4)
C5_1 Mo1 C2_1 C1_1 38.5(4)
C4_2 Mo1 C2_1 C1_1 97.8(5)
C2_2 Mo1 C2_1 C1_1 -116.1(5)
C3_1 Mo1 C2_1 C1_1 118.6(6)
C3_2 Mo1 C2_1 C1_1 166.9(4)
Si2 Mo1 C2_1 C1_1 -150.8(4)
Pt1 Mo1 C2_1 C1_1 -41.5(4)
C1_1 C2_1 C3_1 C4_1 -0.4(7)
Mo1 C2_1 C3_1 C4_1 63.9(4)
C1_1 C2_1 C3_1 Mo1 -64.3(4)
C1_2 Mo1 C3_1 C4_1 -4.9(13)
C5_2 Mo1 C3_1 C4_1 16.7(5)
C5_1 Mo1 C3_1 C4_1 -37.6(4)
C4_2 Mo1 C3_1 C4_1 52.7(5)
C2_2 Mo1 C3_1 C4_1 118.8(5)
C2_1 Mo1 C3_1 C4_1 -115.1(6)
C3_2 Mo1 C3_1 C4_1 90.9(4)
C1_1 Mo1 C3_1 C4_1 -79.1(4)
Si2 Mo1 C3_1 C4_1 162.4(4)
Pt1 Mo1 C3_1 C4_1 -88.0(4)
C1_2 Mo1 C3_1 C2_1 110.2(11)
C5_2 Mo1 C3_1 C2_1 131.8(4)
C4_1 Mo1 C3_1 C2_1 115.1(6)
C5_1 Mo1 C3_1 C2_1 77.5(4)
C4_2 Mo1 C3_1 C2_1 167.8(4)
C2_2 Mo1 C3_1 C2_1 -126.1(5)
C3_2 Mo1 C3_1 C2_1 -154.0(4)
C1_1 Mo1 C3_1 C2_1 36.0(4)
Si2 Mo1 C3_1 C2_1 -82.5(4)
Pt1 Mo1 C3_1 C2_1 27.1(5)
C2_1 C3_1 C4_1 C5_1 -0.4(7)
Mo1 C3_1 C4_1 C5_1 64.1(4)
C2_1 C3_1 C4_1 Mo1 -64.5(4)
C1_2 Mo1 C4_1 C3_1 178.6(4)
C5_2 Mo1 C4_1 C3_1 -167.6(4)
C5_1 Mo1 C4_1 C3_1 116.2(6)
C4_2 Mo1 C4_1 C3_1 -132.3(4)
C2_2 Mo1 C4_1 C3_1 -126.7(5)
C2_1 Mo1 C4_1 C3_1 38.2(4)
C3_2 Mo1 C4_1 C3_1 -108.0(4)
C1_1 Mo1 C4_1 C3_1 79.7(4)
Si2 Mo1 C4_1 C3_1 -19.2(4)
Pt1 Mo1 C4_1 C3_1 119.4(4)
C1_2 Mo1 C4_1 C5_1 62.4(5)
C5_2 Mo1 C4_1 C5_1 76.2(4)
C4_2 Mo1 C4_1 C5_1 111.5(4)
C2_2 Mo1 C4_1 C5_1 117.1(5)
C3_1 Mo1 C4_1 C5_1 -116.2(6)
C2_1 Mo1 C4_1 C5_1 -78.0(4)
C3_2 Mo1 C4_1 C5_1 135.8(4)
C1_1 Mo1 C4_1 C5_1 -36.5(4)
Si2 Mo1 C4_1 C5_1 -135.4(3)
Pt1 Mo1 C4_1 C5_1 3.2(4)
C3_1 C4_1 C5_1 C1_1 1.1(7)
Mo1 C4_1 C5_1 C1_1 65.3(4)
C3_1 C4_1 C5_1 Mo1 -64.3(4)
C2_1 C1_1 C5_1 C4_1 -1.3(7)
Si1 C1_1 C5_1 C4_1 -160.3(5)
Mo1 C1_1 C5_1 C4_1 -63.5(5)
C2_1 C1_1 C5_1 Mo1 62.2(4)
Si1 C1_1 C5_1 Mo1 -96.8(5)
C1_2 Mo1 C5_1 C4_1 -135.7(4)
C5_2 Mo1 C5_1 C4_1 -105.6(4)
C4_2 Mo1 C5_1 C4_1 -71.4(4)
C2_2 Mo1 C5_1 C4_1 -122.1(5)
C3_1 Mo1 C5_1 C4_1 37.4(4)
C2_1 Mo1 C5_1 C4_1 79.6(4)
C3_2 Mo1 C5_1 C4_1 -65.6(5)
C1_1 Mo1 C5_1 C4_1 117.9(5)
Si2 Mo1 C5_1 C4_1 66.4(4)
Pt1 Mo1 C5_1 C4_1 -177.3(4)
C1_2 Mo1 C5_1 C1_1 106.4(4)
C5_2 Mo1 C5_1 C1_1 136.5(4)
C4_1 Mo1 C5_1 C1_1 -117.9(5)
C4_2 Mo1 C5_1 C1_1 170.7(4)
C2_2 Mo1 C5_1 C1_1 120.0(5)
C3_1 Mo1 C5_1 C1_1 -80.5(4)
C2_1 Mo1 C5_1 C1_1 -38.3(4)
C3_2 Mo1 C5_1 C1_1 176.5(4)
Si2 Mo1 C5_1 C1_1 -51.5(5)
Pt1 Mo1 C5_1 C1_1 64.8(4)
C4_1 Mo1 C1_2 C5_2 23.1(5)
C5_1 Mo1 C1_2 C5_2 56.7(4)
C4_2 Mo1 C1_2 C5_2 -35.4(4)
C2_2 Mo1 C1_2 C5_2 -110.7(5)
C3_1 Mo1 C1_2 C5_2 27.0(13)
C2_1 Mo1 C1_2 C5_2 120.1(5)
C3_2 Mo1 C1_2 C5_2 -75.4(4)
C1_1 Mo1 C1_2 C5_2 95.2(4)
Si2 Mo1 C1_2 C5_2 -139.6(3)
Pt1 Mo1 C1_2 C5_2 121.2(4)
C5_2 Mo1 C1_2 C2_2 110.7(5)
C4_1 Mo1 C1_2 C2_2 133.9(4)
C5_1 Mo1 C1_2 C2_2 167.4(4)
C4_2 Mo1 C1_2 C2_2 75.3(4)
C3_1 Mo1 C1_2 C2_2 137.7(11)
C2_1 Mo1 C1_2 C2_2 -129.2(5)
C3_2 Mo1 C1_2 C2_2 35.4(4)
C1_1 Mo1 C1_2 C2_2 -154.1(4)
Si2 Mo1 C1_2 C2_2 -28.8(4)
Pt1 Mo1 C1_2 C2_2 -128.0(4)
C5_2 Mo1 C1_2 Pt1 -121.2(4)
C4_1 Mo1 C1_2 Pt1 -98.1(3)
C5_1 Mo1 C1_2 Pt1 -64.5(3)
C4_2 Mo1 C1_2 Pt1 -156.6(3)
C2_2 Mo1 C1_2 Pt1 128.0(4)
C3_1 Mo1 C1_2 Pt1 -94.3(11)
C2_1 Mo1 C1_2 Pt1 -1.2(5)
C3_2 Mo1 C1_2 Pt1 163.4(3)
C1_1 Mo1 C1_2 Pt1 -26.1(3)
Si2 Mo1 C1_2 Pt1 99.19(17)
C5_2 C1_2 C2_2 C3_2 3.2(6)
Pt1 C1_2 C2_2 C3_2 -127.6(5)
Mo1 C1_2 C2_2 C3_2 -62.5(4)
C5_2 C1_2 C2_2 Mo1 65.7(4)
Pt1 C1_2 C2_2 Mo1 -65.1(4)
C1_2 Mo1 C2_2 C3_2 119.6(5)
C5_2 Mo1 C2_2 C3_2 78.9(4)
C4_1 Mo1 C2_2 C3_2 29.9(6)
C5_1 Mo1 C2_2 C3_2 98.3(5)
C4_2 Mo1 C2_2 C3_2 36.4(4)
C3_1 Mo1 C2_2 C3_2 -43.7(6)
C2_1 Mo1 C2_2 C3_2 -122.6(5)
C1_1 Mo1 C2_2 C3_2 165.3(4)
Si2 Mo1 C2_2 C3_2 -87.8(3)
Pt1 Mo1 C2_2 C3_2 156.5(4)
C5_2 Mo1 C2_2 C1_2 -40.7(4)
C4_1 Mo1 C2_2 C1_2 -89.7(5)
C5_1 Mo1 C2_2 C1_2 -21.3(6)
C4_2 Mo1 C2_2 C1_2 -83.2(4)
C3_1 Mo1 C2_2 C1_2 -163.3(4)
C2_1 Mo1 C2_2 C1_2 117.8(5)
C3_2 Mo1 C2_2 C1_2 -119.6(5)
C1_1 Mo1 C2_2 C1_2 45.7(6)
Si2 Mo1 C2_2 C1_2 152.6(4)
Pt1 Mo1 C2_2 C1_2 36.9(3)
C1_2 C2_2 C3_2 C4_2 -1.4(7)
Mo1 C2_2 C3_2 C4_2 -62.0(4)
C1_2 C2_2 C3_2 Mo1 60.5(4)
C1_2 Mo1 C3_2 C4_2 80.7(4)
C5_2 Mo1 C3_2 C4_2 38.3(4)
C4_1 Mo1 C3_2 C4_2 -45.8(4)
C5_1 Mo1 C3_2 C4_2 -9.9(5)
C2_2 Mo1 C3_2 C4_2 117.2(5)
C3_1 Mo1 C3_2 C4_2 -85.6(4)
C2_1 Mo1 C3_2 C4_2 -116.0(5)
Si2 Mo1 C3_2 C4_2 -158.2(4)
Pt1 Mo1 C3_2 C4_2 93.5(4)
C1_2 Mo1 C3_2 C2_2 -36.5(4)
C5_2 Mo1 C3_2 C2_2 -78.9(4)
C4_1 Mo1 C3_2 C2_2 -163.0(4)
C5_1 Mo1 C3_2 C2_2 -127.2(4)
C4_2 Mo1 C3_2 C2_2 -117.2(5)
C3_1 Mo1 C3_2 C2_2 157.1(3)
C2_1 Mo1 C3_2 C2_2 126.7(5)
Si2 Mo1 C3_2 C2_2 84.6(3)
Pt1 Mo1 C3_2 C2_2 -23.8(4)
C2_2 C3_2 C4_2 C5_2 -1.0(7)
Mo1 C3_2 C4_2 C5_2 -62.7(4)
C2_2 C3_2 C4_2 Mo1 61.7(4)
C1_2 Mo1 C4_2 C3_2 -79.9(4)
C5_2 Mo1 C4_2 C3_2 -115.8(6)
C4_1 Mo1 C4_2 C3_2 139.2(4)
C5_1 Mo1 C4_2 C3_2 173.0(4)
C2_2 Mo1 C4_2 C3_2 -37.3(4)
C3_1 Mo1 C4_2 C3_2 111.5(4)
C2_1 Mo1 C4_2 C3_2 124.5(5)
C1_1 Mo1 C4_2 C3_2 -179.2(4)
Si2 Mo1 C4_2 C3_2 23.2(4)
Pt1 Mo1 C4_2 C3_2 -97.6(4)
C1_2 Mo1 C4_2 C5_2 35.9(4)
C4_1 Mo1 C4_2 C5_2 -105.0(4)
C5_1 Mo1 C4_2 C5_2 -71.2(4)
C2_2 Mo1 C4_2 C5_2 78.5(4)
C3_1 Mo1 C4_2 C5_2 -132.7(4)
C2_1 Mo1 C4_2 C5_2 -119.7(5)
C3_2 Mo1 C4_2 C5_2 115.8(6)
C1_1 Mo1 C4_2 C5_2 -63.4(5)
Si2 Mo1 C4_2 C5_2 139.0(4)
Pt1 Mo1 C4_2 C5_2 18.2(4)
C3_2 C4_2 C5_2 C1_2 3.2(7)
Mo1 C4_2 C5_2 C1_2 -61.8(4)
C3_2 C4_2 C5_2 Mo1 64.9(4)
C2_2 C1_2 C5_2 C4_2 -3.9(7)
Pt1 C1_2 C5_2 C4_2 130.7(5)
Mo1 C1_2 C5_2 C4_2 62.8(5)
C2_2 C1_2 C5_2 Mo1 -66.6(4)
Pt1 C1_2 C5_2 Mo1 68.0(3)
C1_2 Mo1 C5_2 C4_2 -120.2(6)
C4_1 Mo1 C5_2 C4_2 76.9(4)
C5_1 Mo1 C5_2 C4_2 111.6(4)
C2_2 Mo1 C5_2 C4_2 -79.1(4)
C3_1 Mo1 C5_2 C4_2 67.2(5)
C2_1 Mo1 C5_2 C4_2 119.5(5)
C3_2 Mo1 C5_2 C4_2 -37.1(4)
C1_1 Mo1 C5_2 C4_2 137.5(4)
Si2 Mo1 C5_2 C4_2 -60.5(5)
Pt1 Mo1 C5_2 C4_2 -161.6(4)
C4_1 Mo1 C5_2 C1_2 -162.9(4)
C5_1 Mo1 C5_2 C1_2 -128.2(4)
C4_2 Mo1 C5_2 C1_2 120.2(6)
C2_2 Mo1 C5_2 C1_2 41.0(4)
C3_1 Mo1 C5_2 C1_2 -172.7(4)
C2_1 Mo1 C5_2 C1_2 -120.3(5)
C3_2 Mo1 C5_2 C1_2 83.1(4)
C1_1 Mo1 C5_2 C1_2 -102.3(4)
Si2 Mo1 C5_2 C1_2 59.7(4)
Pt1 Mo1 C5_2 C1_2 -41.4(3)
C5_1 C1_1 Si1 C2 -167.5(5)
C2_1 C1_1 Si1 C2 37.9(6)
Mo1 C1_1 Si1 C2 115.7(3)
C5_1 C1_1 Si1 C1 -59.2(6)
C2_1 C1_1 Si1 C1 146.2(5)
Mo1 C1_1 Si1 C1 -136.0(3)
C5_1 C1_1 Si1 Pt1 61.0(5)
C2_1 C1_1 Si1 Pt1 -93.6(5)
Mo1 C1_1 Si1 Pt1 -15.8(2)
C1_2 Mo1 Si2 C3 -178.2(3)
C5_2 Mo1 Si2 C3 148.2(3)
C4_1 Mo1 Si2 C3 15.9(3)
C5_1 Mo1 Si2 C3 -20.4(4)
C4_2 Mo1 Si2 C3 114.4(3)
C2_2 Mo1 Si2 C3 164.5(3)
C3_1 Mo1 Si2 C3 4.7(3)
C2_1 Mo1 Si2 C3 -31.8(3)
C3_2 Mo1 Si2 C3 127.8(3)
C1_1 Mo1 Si2 C3 -49.3(3)
Pt1 Mo1 Si2 C3 -127.4(3)
C1_2 Mo1 Si2 C4 52.6(4)
C5_2 Mo1 Si2 C4 18.9(4)
C4_1 Mo1 Si2 C4 -113.4(4)
C5_1 Mo1 Si2 C4 -149.7(4)
C4_2 Mo1 Si2 C4 -14.8(4)
C2_2 Mo1 Si2 C4 35.2(4)
C3_1 Mo1 Si2 C4 -124.6(4)
C2_1 Mo1 Si2 C4 -161.1(4)
C3_2 Mo1 Si2 C4 -1.5(4)
C1_1 Mo1 Si2 C4 -178.6(4)
Pt1 Mo1 Si2 C4 103.3(3)
C1_2 Mo1 Si2 Pt2 -63.11(18)
C5_2 Mo1 Si2 Pt2 -96.8(2)
C4_1 Mo1 Si2 Pt2 130.91(19)
C5_1 Mo1 Si2 Pt2 94.7(2)
C4_2 Mo1 Si2 Pt2 -130.51(19)
C2_2 Mo1 Si2 Pt2 -80.44(17)
C3_1 Mo1 Si2 Pt2 119.71(17)
C2_1 Mo1 Si2 Pt2 83.20(17)
C3_2 Mo1 Si2 Pt2 -117.17(17)
C1_1 Mo1 Si2 Pt2 65.71(17)
Pt1 Mo1 Si2 Pt2 -12.38(5)
C5_2 C1_2 Pt1 P1 101.4(4)
C2_2 C1_2 Pt1 P1 -133.0(5)
Mo1 C1_2 Pt1 P1 164.98(9)
C5_2 C1_2 Pt1 Si1 -43.5(6)
C2_2 C1_2 Pt1 Si1 82.0(6)
Mo1 C1_2 Pt1 Si1 20.0(3)
C5_2 C1_2 Pt1 Mo1 -63.6(4)
C2_2 C1_2 Pt1 Mo1 62.0(4)
C5_2 C1_2 Pt1 Pt2 -117.7(4)
C2_2 C1_2 Pt1 Pt2 7.8(5)
Mo1 C1_2 Pt1 Pt2 -54.16(13)
C2 Si1 Pt1 C1_2 -117.0(4)
C1 Si1 Pt1 C1_2 105.4(4)
C1_1 Si1 Pt1 C1_2 -3.1(3)
C2 Si1 Pt1 P1 97.8(3)
C1 Si1 Pt1 P1 -39.8(3)
C1_1 Si1 Pt1 P1 -148.3(2)
C2 Si1 Pt1 Mo1 -100.9(3)
C1 Si1 Pt1 Mo1 121.5(3)
C1_1 Si1 Pt1 Mo1 13.0(2)
C2 Si1 Pt1 Pt2 -40.6(3)
C1 Si1 Pt1 Pt2 -178.2(3)
C1_1 Si1 Pt1 Pt2 73.3(2)
C5_2 Mo1 Pt1 C1_2 32.7(3)
C4_1 Mo1 Pt1 C1_2 120.0(3)
C5_1 Mo1 Pt1 C1_2 121.9(3)
C4_2 Mo1 Pt1 C1_2 21.4(3)
C2_2 Mo1 Pt1 C1_2 -29.6(3)
C3_1 Mo1 Pt1 C1_2 163.6(3)
C2_1 Mo1 Pt1 C1_2 179.3(3)
C3_2 Mo1 Pt1 C1_2 -15.3(3)
C1_1 Mo1 Pt1 C1_2 155.5(3)
Si2 Mo1 Pt1 C1_2 -99.9(2)
C1_2 Mo1 Pt1 P1 -40.8(3)
C5_2 Mo1 Pt1 P1 -8.1(2)
C4_1 Mo1 Pt1 P1 79.2(2)
C5_1 Mo1 Pt1 P1 81.1(2)
C4_2 Mo1 Pt1 P1 -19.3(2)
C2_2 Mo1 Pt1 P1 -70.3(2)
C3_1 Mo1 Pt1 P1 122.8(2)
C2_1 Mo1 Pt1 P1 138.6(2)
C3_2 Mo1 Pt1 P1 -56.1(2)
C1_1 Mo1 Pt1 P1 114.7(2)
Si2 Mo1 Pt1 P1 -140.70(13)
C1_2 Mo1 Pt1 Si1 -166.3(2)
C5_2 Mo1 Pt1 Si1 -133.57(19)
C4_1 Mo1 Pt1 Si1 -46.3(2)
C5_1 Mo1 Pt1 Si1 -44.41(16)
C4_2 Mo1 Pt1 Si1 -144.83(19)
C2_2 Mo1 Pt1 Si1 164.14(17)
C3_1 Mo1 Pt1 Si1 -2.7(2)
C2_1 Mo1 Pt1 Si1 13.06(18)
C3_2 Mo1 Pt1 Si1 178.38(18)
C1_1 Mo1 Pt1 Si1 -10.79(17)
Si2 Mo1 Pt1 Si1 93.78(6)
C1_2 Mo1 Pt1 Pt2 110.7(2)
C5_2 Mo1 Pt1 Pt2 143.36(18)
C4_1 Mo1 Pt1 Pt2 -129.4(2)
C5_1 Mo1 Pt1 Pt2 -127.47(16)
C4_2 Mo1 Pt1 Pt2 132.10(19)
C2_2 Mo1 Pt1 Pt2 81.07(16)
C3_1 Mo1 Pt1 Pt2 -85.7(2)
C2_1 Mo1 Pt1 Pt2 -70.01(17)
C3_2 Mo1 Pt1 Pt2 95.31(18)
C1_1 Mo1 Pt1 Pt2 -93.85(16)
Si2 Mo1 Pt1 Pt2 10.71(4)
C1_2 Pt1 P1 C1_4 56.4(3)
Si1 Pt1 P1 C1_4 -148.1(2)
Mo1 Pt1 P1 C1_4 90.1(3)
Pt2 Pt1 P1 C1_4 -51.1(3)
C1_2 Pt1 P1 C1_5 -173.1(4)
Si1 Pt1 P1 C1_5 -17.6(3)
Mo1 Pt1 P1 C1_5 -139.4(3)
Pt2 Pt1 P1 C1_5 79.4(3)
C1_2 Pt1 P1 C1_3 -56.0(3)
Si1 Pt1 P1 C1_3 99.4(2)
Mo1 Pt1 P1 C1_3 -22.3(3)
Pt2 Pt1 P1 C1_3 -163.5(2)
C1_4 P1 C1_3 C6_3 -43.0(5)
C1_5 P1 C1_3 C6_3 -158.5(5)
Pt1 P1 C1_3 C6_3 71.4(5)
C1_4 P1 C1_3 C2_3 -165.5(5)
C1_5 P1 C1_3 C2_3 79.0(5)
Pt1 P1 C1_3 C2_3 -51.1(5)
C6_3 C1_3 C2_3 C3_3 53.3(8)
P1 C1_3 C2_3 C3_3 177.7(5)
C1_3 C2_3 C3_3 C4_3 -56.3(9)
C2_3 C3_3 C4_3 C5_3 57.3(8)
C3_3 C4_3 C5_3 C6_3 -57.3(8)
C2_3 C1_3 C6_3 C5_3 -52.4(7)
P1 C1_3 C6_3 C5_3 -174.1(4)
C4_3 C5_3 C6_3 C1_3 55.8(8)
C1_5 P1 C1_4 C6_4 -77.7(6)
C1_3 P1 C1_4 C6_4 174.2(5)
Pt1 P1 C1_4 C6_4 58.8(6)
C1_5 P1 C1_4 C2_4 54.1(7)
C1_3 P1 C1_4 C2_4 -54.0(6)
Pt1 P1 C1_4 C2_4 -169.4(5)
C6_4 C1_4 C2_4 C3_4 -59.0(8)
P1 C1_4 C2_4 C3_4 168.6(6)
C1_4 C2_4 C3_4 C4_4 57.9(9)
C2_4 C3_4 C4_4 C5_4 -55.8(10)
C3_4 C4_4 C5_4 C6_4 54.1(10)
C2_4 C1_4 C6_4 C5_4 57.2(9)
P1 C1_4 C6_4 C5_4 -166.6(6)
C4_4 C5_4 C6_4 C1_4 -54.0(10)
C1_4 P1 C1_5 C6_5 86.6(7)
C1_3 P1 C1_5 C6_5 -163.1(7)
Pt1 P1 C1_5 C6_5 -42.3(8)
C1_4 P1 C1_5 C2_5 -52.7(7)
C1_3 P1 C1_5 C2_5 57.6(7)
Pt1 P1 C1_5 C2_5 178.4(5)
C6_5 C1_5 C2_5 C3_5 48.6(11)
P1 C1_5 C2_5 C3_5 -171.4(7)
C1_5 C2_5 C3_5 C4_5 -46.7(12)
C2_5 C3_5 C4_5 C5_5 47.2(13)
C3_5 C4_5 C5_5 C6_5 -48.7(13)
C2_5 C1_5 C6_5 C5_5 -51.2(11)
P1 C1_5 C6_5 C5_5 167.1(6)
C4_5 C5_5 C6_5 C1_5 50.9(11)
C3 Si2 Pt2 P2 -58.7(3)
C4 Si2 Pt2 P2 65.4(3)
Mo1 Si2 Pt2 P2 -176.39(5)
C3 Si2 Pt2 Mo1 117.6(3)
C4 Si2 Pt2 Mo1 -118.3(3)
C3 Si2 Pt2 Pt1 130.0(3)
C4 Si2 Pt2 Pt1 -105.9(3)
Mo1 Si2 Pt2 Pt1 12.36(5)
C1_2 Mo1 Pt2 P2 140.3(3)
C5_2 Mo1 Pt2 P2 142.3(3)
C4_1 Mo1 Pt2 P2 -67.7(3)
C5_1 Mo1 Pt2 P2 -109.4(3)
C4_2 Mo1 Pt2 P2 98.5(3)
C2_2 Mo1 Pt2 P2 103.9(3)
C3_1 Mo1 Pt2 P2 -45.8(3)
C2_1 Mo1 Pt2 P2 -68.0(3)
C3_2 Mo1 Pt2 P2 80.6(3)
C1_1 Mo1 Pt2 P2 -103.2(3)
Si2 Mo1 Pt2 P2 17.1(2)
Pt1 Mo1 Pt2 P2 -176.1(2)
C1_2 Mo1 Pt2 Si2 123.25(18)
C5_2 Mo1 Pt2 Si2 125.2(2)
C4_1 Mo1 Pt2 Si2 -84.8(3)
C5_1 Mo1 Pt2 Si2 -126.47(19)
C4_2 Mo1 Pt2 Si2 81.4(2)
C2_2 Mo1 Pt2 Si2 86.76(16)
C3_1 Mo1 Pt2 Si2 -62.93(19)
C2_1 Mo1 Pt2 Si2 -85.13(18)
C3_2 Mo1 Pt2 Si2 63.55(17)
C1_1 Mo1 Pt2 Si2 -120.28(17)
Pt1 Mo1 Pt2 Si2 166.85(5)
C1_2 Mo1 Pt2 Pt1 -43.60(17)
C5_2 Mo1 Pt2 Pt1 -41.6(2)
C4_1 Mo1 Pt2 Pt1 108.4(3)
C5_1 Mo1 Pt2 Pt1 66.68(18)
C4_2 Mo1 Pt2 Pt1 -85.4(2)
C2_2 Mo1 Pt2 Pt1 -80.10(16)
C3_1 Mo1 Pt2 Pt1 130.22(18)
C2_1 Mo1 Pt2 Pt1 108.02(17)
C3_2 Mo1 Pt2 Pt1 -103.30(16)
C1_1 Mo1 Pt2 Pt1 72.86(16)
Si2 Mo1 Pt2 Pt1 -166.85(5)
C1_2 Pt1 Pt2 P2 -132.08(18)
P1 Pt1 Pt2 P2 -16.89(9)
Si1 Pt1 Pt2 P2 90.07(8)
Mo1 Pt1 Pt2 P2 178.91(6)
C1_2 Pt1 Pt2 Si2 36.62(18)
P1 Pt1 Pt2 Si2 151.81(8)
Si1 Pt1 Pt2 Si2 -101.23(7)
Mo1 Pt1 Pt2 Si2 -12.39(5)
C1_2 Pt1 Pt2 Mo1 49.01(17)
P1 Pt1 Pt2 Mo1 164.20(7)
Si1 Pt1 Pt2 Mo1 -88.84(5)
Si2 Pt2 P2 C1_7 -72.3(3)
Mo1 Pt2 P2 C1_7 -87.8(3)
Pt1 Pt2 P2 C1_7 96.8(2)
Si2 Pt2 P2 C1_8 45.5(3)
Mo1 Pt2 P2 C1_8 30.0(4)
Pt1 Pt2 P2 C1_8 -145.4(3)
Si2 Pt2 P2 C1_6 164.2(3)
Mo1 Pt2 P2 C1_6 148.7(3)
Pt1 Pt2 P2 C1_6 -26.7(3)
C1_7 P2 C1_6 C2_6 -102.2(6)
C1_8 P2 C1_6 C2_6 150.3(6)
Pt2 P2 C1_6 C2_6 26.6(7)
C1_7 P2 C1_6 C6_6 27.8(6)
C1_8 P2 C1_6 C6_6 -79.7(6)
Pt2 P2 C1_6 C6_6 156.6(5)
C6_6 C1_6 C2_6 C3_6 56.4(9)
P2 C1_6 C2_6 C3_6 -170.5(6)
C1_6 C2_6 C3_6 C4_6 -58.2(10)
C2_6 C3_6 C4_6 C5_6 56.5(10)
C3_6 C4_6 C5_6 C6_6 -54.6(10)
C2_6 C1_6 C6_6 C5_6 -55.9(9)
P2 C1_6 C6_6 C5_6 173.2(6)
C4_6 C5_6 C6_6 C1_6 54.0(9)
C1_8 P2 C1_7 C6_7 -55.0(7)
C1_6 P2 C1_7 C6_7 -161.8(6)
Pt2 P2 C1_7 C6_7 67.8(6)
C1_8 P2 C1_7 C2_7 -178.3(6)
C1_6 P2 C1_7 C2_7 74.8(6)
Pt2 P2 C1_7 C2_7 -55.6(6)
C6_7 C1_7 C2_7 C3_7 57.8(9)
P2 C1_7 C2_7 C3_7 -176.5(6)
C1_7 C2_7 C3_7 C4_7 -57.3(10)
C2_7 C3_7 C4_7 C5_7 56.5(10)
C3_7 C4_7 C5_7 C6_7 -55.0(11)
C2_7 C1_7 C6_7 C5_7 -57.4(9)
P2 C1_7 C6_7 C5_7 179.2(6)
C4_7 C5_7 C6_7 C1_7 56.0(10)
C1_7 P2 C1_8 C2_8 -53.7(7)
C1_6 P2 C1_8 C2_8 54.5(7)
Pt2 P2 C1_8 C2_8 -178.3(6)
C1_7 P2 C1_8 C6_8 176.6(5)
C1_6 P2 C1_8 C6_8 -75.2(6)
Pt2 P2 C1_8 C6_8 52.0(6)
C6_8 C1_8 C2_8 C3_8 -56.8(10)
P2 C1_8 C2_8 C3_8 173.4(6)
C1_8 C2_8 C3_8 C4_8 58.2(11)
C2_8 C3_8 C4_8 C5_8 -56.9(11)
C3_8 C4_8 C5_8 C6_8 56.2(11)
C4_8 C5_8 C6_8 C1_8 -54.5(10)
C2_8 C1_8 C6_8 C5_8 53.7(9)
P2 C1_8 C6_8 C5_8 -171.7(6)
C1_10 Mo2 C1_9 C2_9 157.3(4)
C5_10 Mo2 C1_9 C2_9 -161.7(4)
C5_9 Mo2 C1_9 C2_9 -113.9(6)
C2_10 Mo2 C1_9 C2_9 128.7(5)
C4_9 Mo2 C1_9 C2_9 -76.8(4)
C4_10 Mo2 C1_9 C2_9 -125.9(4)
Si4 Mo2 C1_9 C2_9 30.2(4)
Pt3 Mo2 C1_9 C2_9 135.8(4)
C1_10 Mo2 C1_9 C5_9 -88.9(4)
C5_10 Mo2 C1_9 C5_9 -47.8(5)
C2_10 Mo2 C1_9 C5_9 -117.4(5)
C4_9 Mo2 C1_9 C5_9 37.0(4)
C4_10 Mo2 C1_9 C5_9 -12.1(6)
C2_9 Mo2 C1_9 C5_9 113.9(6)
Si4 Mo2 C1_9 C5_9 144.1(4)
Pt3 Mo2 C1_9 C5_9 -110.3(4)
C1_10 Mo2 C1_9 Si3 33.7(4)
C5_10 Mo2 C1_9 Si3 74.8(3)
C5_9 Mo2 C1_9 Si3 122.6(6)
C2_10 Mo2 C1_9 Si3 5.2(6)
C4_9 Mo2 C1_9 Si3 159.6(4)
C4_10 Mo2 C1_9 Si3 110.5(4)
C2_9 Mo2 C1_9 Si3 -123.5(5)
Si4 Mo2 C1_9 Si3 -93.3(3)
Pt3 Mo2 C1_9 Si3 12.3(2)
C5_9 C1_9 C2_9 C3_9 2.1(7)
Si3 C1_9 C2_9 C3_9 157.5(5)
Mo2 C1_9 C2_9 C3_9 63.5(5)
C5_9 C1_9 C2_9 Mo2 -61.4(4)
Si3 C1_9 C2_9 Mo2 94.0(5)
C1_10 Mo2 C2_9 C3_9 -159.9(5)
C5_10 Mo2 C2_9 C3_9 -88.0(6)
C5_9 Mo2 C2_9 C3_9 -80.4(4)
C2_10 Mo2 C2_9 C3_9 121.8(5)
C4_9 Mo2 C2_9 C3_9 -37.6(4)
C4_10 Mo2 C2_9 C3_9 -21.2(7)
C3_10 Mo2 C2_9 C3_9 45.7(6)
C1_9 Mo2 C2_9 C3_9 -119.4(6)
Si4 Mo2 C2_9 C3_9 89.5(4)
Pt3 Mo2 C2_9 C3_9 -162.6(4)
C1_10 Mo2 C2_9 C1_9 -40.5(6)
C5_10 Mo2 C2_9 C1_9 31.4(6)
C5_9 Mo2 C2_9 C1_9 39.0(4)
C2_10 Mo2 C2_9 C1_9 -118.8(5)
C4_9 Mo2 C2_9 C1_9 81.8(4)
C4_10 Mo2 C2_9 C1_9 98.2(5)
C3_10 Mo2 C2_9 C1_9 165.1(4)
C3_9 Mo2 C2_9 C1_9 119.4(6)
Si4 Mo2 C2_9 C1_9 -151.1(4)
Pt3 Mo2 C2_9 C1_9 -43.2(4)
C1_9 C2_9 C3_9 C4_9 -1.8(8)
Mo2 C2_9 C3_9 C4_9 62.2(5)
C1_9 C2_9 C3_9 Mo2 -64.0(5)
C1_10 Mo2 C3_9 C4_9 -0.2(14)
C5_10 Mo2 C3_9 C4_9 16.1(6)
C5_9 Mo2 C3_9 C4_9 -38.5(4)
C2_10 Mo2 C3_9 C4_9 116.0(5)
C4_10 Mo2 C3_9 C4_9 51.2(5)
C2_9 Mo2 C3_9 C4_9 -116.0(6)
C3_10 Mo2 C3_9 C4_9 89.4(5)
C1_9 Mo2 C3_9 C4_9 -80.3(4)
Si4 Mo2 C3_9 C4_9 160.4(4)
Pt3 Mo2 C3_9 C4_9 -91.8(4)
C1_10 Mo2 C3_9 C2_9 115.9(11)
C5_10 Mo2 C3_9 C2_9 132.1(4)
C5_9 Mo2 C3_9 C2_9 77.5(4)
C2_10 Mo2 C3_9 C2_9 -128.0(5)
C4_9 Mo2 C3_9 C2_9 116.0(6)
C4_10 Mo2 C3_9 C2_9 167.2(4)
C3_10 Mo2 C3_9 C2_9 -154.6(4)
C1_9 Mo2 C3_9 C2_9 35.7(4)
Si4 Mo2 C3_9 C2_9 -83.5(4)
Pt3 Mo2 C3_9 C2_9 24.2(5)
C2_9 C3_9 C4_9 C5_9 0.7(7)
Mo2 C3_9 C4_9 C5_9 63.5(5)
C2_9 C3_9 C4_9 Mo2 -62.9(5)
C1_10 Mo2 C4_9 C3_9 180.0(4)
C5_10 Mo2 C4_9 C3_9 -168.0(4)
C5_9 Mo2 C4_9 C3_9 115.3(6)
C2_10 Mo2 C4_9 C3_9 -125.3(5)
C4_10 Mo2 C4_9 C3_9 -133.2(4)
C2_9 Mo2 C4_9 C3_9 37.5(4)
C3_10 Mo2 C4_9 C3_9 -108.0(4)
C1_9 Mo2 C4_9 C3_9 78.7(4)
Si4 Mo2 C4_9 C3_9 -21.2(4)
Pt3 Mo2 C4_9 C3_9 118.5(4)
C1_10 Mo2 C4_9 C5_9 64.7(5)
C5_10 Mo2 C4_9 C5_9 76.7(4)
C2_10 Mo2 C4_9 C5_9 119.4(5)
C4_10 Mo2 C4_9 C5_9 111.5(4)
C2_9 Mo2 C4_9 C5_9 -77.8(4)
C3_10 Mo2 C4_9 C5_9 136.7(4)
C3_9 Mo2 C4_9 C5_9 -115.3(6)
C1_9 Mo2 C4_9 C5_9 -36.5(4)
Si4 Mo2 C4_9 C5_9 -136.5(3)
Pt3 Mo2 C4_9 C5_9 3.2(5)
C3_9 C4_9 C5_9 C1_9 0.7(8)
Mo2 C4_9 C5_9 C1_9 66.1(5)
C3_9 C4_9 C5_9 Mo2 -65.4(5)
C2_9 C1_9 C5_9 C4_9 -1.7(7)
Si3 C1_9 C5_9 C4_9 -157.3(5)
Mo2 C1_9 C5_9 C4_9 -64.4(5)
C2_9 C1_9 C5_9 Mo2 62.7(4)
Si3 C1_9 C5_9 Mo2 -92.8(5)
C1_10 Mo2 C5_9 C4_9 -134.6(4)
C5_10 Mo2 C5_9 C4_9 -104.9(4)
C2_10 Mo2 C5_9 C4_9 -119.3(5)
C4_10 Mo2 C5_9 C4_9 -70.7(4)
C2_9 Mo2 C5_9 C4_9 79.3(4)
C3_10 Mo2 C5_9 C4_9 -63.7(5)
C3_9 Mo2 C5_9 C4_9 37.7(4)
C1_9 Mo2 C5_9 C4_9 117.8(6)
Si4 Mo2 C5_9 C4_9 65.1(4)
Pt3 Mo2 C5_9 C4_9 -177.4(4)
C1_10 Mo2 C5_9 C1_9 107.6(4)
C5_10 Mo2 C5_9 C1_9 137.3(4)
C2_10 Mo2 C5_9 C1_9 122.9(5)
C4_9 Mo2 C5_9 C1_9 -117.8(6)
C4_10 Mo2 C5_9 C1_9 171.5(4)
C2_9 Mo2 C5_9 C1_9 -38.5(4)
C3_10 Mo2 C5_9 C1_9 178.4(4)
C3_9 Mo2 C5_9 C1_9 -80.2(4)
Si4 Mo2 C5_9 C1_9 -52.7(5)
Pt3 Mo2 C5_9 C1_9 64.8(4)
C5_9 Mo2 C1_10 C5_10 55.2(4)
C2_10 Mo2 C1_10 C5_10 -110.6(5)
C4_9 Mo2 C1_10 C5_10 20.1(5)
C4_10 Mo2 C1_10 C5_10 -35.4(4)
C2_9 Mo2 C1_10 C5_10 119.3(5)
C3_10 Mo2 C1_10 C5_10 -75.6(4)
C3_9 Mo2 C1_10 C5_10 20.2(13)
C1_9 Mo2 C1_10 C5_10 94.2(4)
Si4 Mo2 C1_10 C5_10 -139.3(3)
Pt3 Mo2 C1_10 C5_10 122.9(4)
C5_10 Mo2 C1_10 C2_10 110.6(5)
C5_9 Mo2 C1_10 C2_10 165.8(4)
C4_9 Mo2 C1_10 C2_10 130.7(4)
C4_10 Mo2 C1_10 C2_10 75.2(4)
C2_9 Mo2 C1_10 C2_10 -130.1(5)
C3_10 Mo2 C1_10 C2_10 35.0(3)
C3_9 Mo2 C1_10 C2_10 130.8(11)
C1_9 Mo2 C1_10 C2_10 -155.2(4)
Si4 Mo2 C1_10 C2_10 -28.7(4)
Pt3 Mo2 C1_10 C2_10 -126.5(4)
C5_10 Mo2 C1_10 Pt3 -122.9(4)
C5_9 Mo2 C1_10 Pt3 -67.7(3)
C2_10 Mo2 C1_10 Pt3 126.5(4)
C4_9 Mo2 C1_10 Pt3 -102.8(3)
C4_10 Mo2 C1_10 Pt3 -158.3(3)
C2_9 Mo2 C1_10 Pt3 -3.6(5)
C3_10 Mo2 C1_10 Pt3 161.5(3)
C3_9 Mo2 C1_10 Pt3 -102.7(11)
C1_9 Mo2 C1_10 Pt3 -28.7(3)
Si4 Mo2 C1_10 Pt3 97.81(17)
C5_10 C1_10 C2_10 C3_10 2.9(7)
Pt3 C1_10 C2_10 C3_10 -128.6(5)
Mo2 C1_10 C2_10 C3_10 -62.7(5)
C5_10 C1_10 C2_10 Mo2 65.6(4)
Pt3 C1_10 C2_10 Mo2 -65.9(4)
C1_10 Mo2 C2_10 C3_10 120.3(5)
C5_10 Mo2 C2_10 C3_10 79.3(4)
C5_9 Mo2 C2_10 C3_10 96.1(5)
C4_9 Mo2 C2_10 C3_10 27.8(6)
C4_10 Mo2 C2_10 C3_10 37.1(4)
C2_9 Mo2 C2_10 C3_10 -119.3(5)
C3_9 Mo2 C2_10 C3_10 -42.1(6)
C1_9 Mo2 C2_10 C3_10 165.4(4)
Si4 Mo2 C2_10 C3_10 -87.0(4)
Pt3 Mo2 C2_10 C3_10 158.3(4)
C5_10 Mo2 C2_10 C1_10 -41.0(4)
C5_9 Mo2 C2_10 C1_10 -24.2(6)
C4_9 Mo2 C2_10 C1_10 -92.5(5)
C4_10 Mo2 C2_10 C1_10 -83.3(4)
C2_9 Mo2 C2_10 C1_10 120.3(5)
C3_10 Mo2 C2_10 C1_10 -120.3(5)
C3_9 Mo2 C2_10 C1_10 -162.4(4)
C1_9 Mo2 C2_10 C1_10 45.1(6)
Si4 Mo2 C2_10 C1_10 152.6(4)
Pt3 Mo2 C2_10 C1_10 37.9(3)
C1_10 C2_10 C3_10 C4_10 -1.2(7)
Mo2 C2_10 C3_10 C4_10 -62.3(5)
C1_10 C2_10 C3_10 Mo2 61.0(4)
C1_10 Mo2 C3_10 C4_10 80.5(4)
C5_10 Mo2 C3_10 C4_10 37.8(4)
C5_9 Mo2 C3_10 C4_10 -11.9(6)
C2_10 Mo2 C3_10 C4_10 116.4(6)
C4_9 Mo2 C3_10 C4_10 -47.2(5)
C2_9 Mo2 C3_10 C4_10 -114.6(5)
C3_9 Mo2 C3_10 C4_10 -86.3(4)
Si4 Mo2 C3_10 C4_10 -158.4(4)
Pt3 Mo2 C3_10 C4_10 94.6(4)
C1_10 Mo2 C3_10 C2_10 -36.0(4)
C5_10 Mo2 C3_10 C2_10 -78.6(4)
C5_9 Mo2 C3_10 C2_10 -128.4(4)
C4_9 Mo2 C3_10 C2_10 -163.6(4)
C4_10 Mo2 C3_10 C2_10 -116.4(6)
C2_9 Mo2 C3_10 C2_10 129.0(5)
C3_9 Mo2 C3_10 C2_10 157.3(4)
Si4 Mo2 C3_10 C2_10 85.2(4)
Pt3 Mo2 C3_10 C2_10 -21.8(4)
C2_10 C3_10 C4_10 C5_10 -1.0(7)
Mo2 C3_10 C4_10 C5_10 -62.9(5)
C2_10 C3_10 C4_10 Mo2 61.9(4)
C1_10 Mo2 C4_10 C3_10 -80.1(4)
C5_10 Mo2 C4_10 C3_10 -116.4(6)
C5_9 Mo2 C4_10 C3_10 171.5(4)
C2_10 Mo2 C4_10 C3_10 -37.6(4)
C4_9 Mo2 C4_10 C3_10 137.3(4)
C2_9 Mo2 C4_10 C3_10 123.2(5)
C3_9 Mo2 C4_10 C3_10 110.2(4)
C1_9 Mo2 C4_10 C3_10 178.6(4)
Si4 Mo2 C4_10 C3_10 22.8(4)
Pt3 Mo2 C4_10 C3_10 -96.5(4)
C1_10 Mo2 C4_10 C5_10 36.3(4)
C5_9 Mo2 C4_10 C5_10 -72.2(4)
C2_10 Mo2 C4_10 C5_10 78.8(4)
C4_9 Mo2 C4_10 C5_10 -106.4(4)
C2_9 Mo2 C4_10 C5_10 -120.4(5)
C3_10 Mo2 C4_10 C5_10 116.4(6)
C3_9 Mo2 C4_10 C5_10 -133.4(4)
C1_9 Mo2 C4_10 C5_10 -65.0(5)
Si4 Mo2 C4_10 C5_10 139.1(4)
Pt3 Mo2 C4_10 C5_10 19.9(4)
C3_10 C4_10 C5_10 C1_10 3.0(8)
Mo2 C4_10 C5_10 C1_10 -61.6(5)
C3_10 C4_10 C5_10 Mo2 64.6(5)
C2_10 C1_10 C5_10 C4_10 -3.5(7)
Pt3 C1_10 C5_10 C4_10 130.0(5)
Mo2 C1_10 C5_10 C4_10 62.6(5)
C2_10 C1_10 C5_10 Mo2 -66.2(4)
Pt3 C1_10 C5_10 Mo2 67.3(4)
C1_10 Mo2 C5_10 C4_10 -119.8(6)
C5_9 Mo2 C5_10 C4_10 110.3(4)
C2_10 Mo2 C5_10 C4_10 -78.9(4)
C4_9 Mo2 C5_10 C4_10 75.0(4)
C2_9 Mo2 C5_10 C4_10 116.8(5)
C3_10 Mo2 C5_10 C4_10 -37.0(4)
C3_9 Mo2 C5_10 C4_10 65.6(5)
C1_9 Mo2 C5_10 C4_10 136.1(4)
Si4 Mo2 C5_10 C4_10 -59.8(5)
Pt3 Mo2 C5_10 C4_10 -160.0(4)
C5_9 Mo2 C5_10 C1_10 -129.9(4)
C2_10 Mo2 C5_10 C1_10 40.9(4)
C4_9 Mo2 C5_10 C1_10 -165.2(4)
C4_10 Mo2 C5_10 C1_10 119.8(6)
C2_9 Mo2 C5_10 C1_10 -123.4(5)
C3_10 Mo2 C5_10 C1_10 82.8(4)
C3_9 Mo2 C5_10 C1_10 -174.6(4)
C1_9 Mo2 C5_10 C1_10 -104.1(4)
Si4 Mo2 C5_10 C1_10 60.0(4)
Pt3 Mo2 C5_10 C1_10 -40.2(3)
C2_9 C1_9 Si3 C5 150.7(6)
C5_9 C1_9 Si3 C5 -59.0(7)
Mo2 C1_9 Si3 C5 -132.8(3)
C2_9 C1_9 Si3 C6 40.1(7)
C5_9 C1_9 Si3 C6 -169.6(6)
Mo2 C1_9 Si3 C6 116.5(3)
C2_9 C1_9 Si3 Pt3 -90.8(6)
C5_9 C1_9 Si3 Pt3 59.5(6)
Mo2 C1_9 Si3 Pt3 -14.4(3)
C1_10 Mo2 Si4 C7 177.2(3)
C5_10 Mo2 Si4 C7 143.3(3)
C5_9 Mo2 Si4 C7 -22.4(4)
C2_10 Mo2 Si4 C7 160.1(3)
C4_9 Mo2 Si4 C7 13.7(3)
C4_10 Mo2 Si4 C7 110.1(3)
C2_9 Mo2 Si4 C7 -34.8(3)
C3_10 Mo2 Si4 C7 123.4(3)
C3_9 Mo2 Si4 C7 1.4(3)
C1_9 Mo2 Si4 C7 -52.2(3)
Pt3 Mo2 Si4 C7 -132.3(3)
C1_10 Mo2 Si4 C8 46.1(3)
C5_10 Mo2 Si4 C8 12.2(4)
C5_9 Mo2 Si4 C8 -153.6(4)
C2_10 Mo2 Si4 C8 28.9(3)
C4_9 Mo2 Si4 C8 -117.4(3)
C4_10 Mo2 Si4 C8 -21.0(3)
C2_9 Mo2 Si4 C8 -165.9(3)
C3_10 Mo2 Si4 C8 -7.8(3)
C3_9 Mo2 Si4 C8 -129.8(3)
C1_9 Mo2 Si4 C8 176.7(3)
Pt3 Mo2 Si4 C8 96.5(3)
C1_10 Mo2 Si4 Pt4 -65.75(17)
C5_10 Mo2 Si4 Pt4 -99.7(2)
C5_9 Mo2 Si4 Pt4 94.6(3)
C2_10 Mo2 Si4 Pt4 -82.91(16)
C4_9 Mo2 Si4 Pt4 130.71(19)
C4_10 Mo2 Si4 Pt4 -132.85(19)
C2_9 Mo2 Si4 Pt4 82.23(17)
C3_10 Mo2 Si4 Pt4 -119.62(17)
C3_9 Mo2 Si4 Pt4 118.38(17)
C1_9 Mo2 Si4 Pt4 64.84(18)
Pt3 Mo2 Si4 Pt4 -15.31(5)
C5_10 C1_10 Pt3 P3 108.5(5)
C2_10 C1_10 Pt3 P3 -126.3(5)
Mo2 C1_10 Pt3 P3 171.45(7)
C5_10 C1_10 Pt3 Si3 -40.3(6)
C2_10 C1_10 Pt3 Si3 84.9(6)
Mo2 C1_10 Pt3 Si3 22.7(3)
C5_10 C1_10 Pt3 Mo2 -63.0(4)
C2_10 C1_10 Pt3 Mo2 62.2(5)
C5_10 C1_10 Pt3 Pt4 -115.5(5)
C2_10 C1_10 Pt3 Pt4 9.7(5)
Mo2 C1_10 Pt3 Pt4 -52.56(14)
C5 Si3 Pt3 C1_10 103.2(4)
C1_9 Si3 Pt3 C1_10 -6.3(3)
C6 Si3 Pt3 C1_10 -120.0(4)
C5 Si3 Pt3 P3 -47.7(3)
C1_9 Si3 Pt3 P3 -157.2(2)
C6 Si3 Pt3 P3 89.1(3)
C5 Si3 Pt3 Mo2 121.5(3)
C1_9 Si3 Pt3 Mo2 12.0(2)
C6 Si3 Pt3 Mo2 -101.8(3)
C5 Si3 Pt3 Pt4 -177.6(3)
C1_9 Si3 Pt3 Pt4 72.9(2)
C6 Si3 Pt3 Pt4 -40.8(3)
C5_10 Mo2 Pt3 C1_10 32.1(3)
C5_9 Mo2 Pt3 C1_10 120.2(3)
C2_10 Mo2 Pt3 C1_10 -30.2(3)
C4_9 Mo2 Pt3 C1_10 118.3(3)
C4_10 Mo2 Pt3 C1_10 19.9(3)
C2_9 Mo2 Pt3 C1_10 178.1(3)
C3_10 Mo2 Pt3 C1_10 -17.1(3)
C3_9 Mo2 Pt3 C1_10 164.0(3)
C1_9 Mo2 Pt3 C1_10 153.7(3)
Si4 Mo2 Pt3 C1_10 -100.6(2)
C1_10 Mo2 Pt3 P3 -35.8(3)
C5_10 Mo2 Pt3 P3 -3.7(3)
C5_9 Mo2 Pt3 P3 84.5(3)
C2_10 Mo2 Pt3 P3 -66.0(3)
C4_9 Mo2 Pt3 P3 82.6(3)
C4_10 Mo2 Pt3 P3 -15.8(3)
C2_9 Mo2 Pt3 P3 142.3(3)
C3_10 Mo2 Pt3 P3 -52.8(3)
C3_9 Mo2 Pt3 P3 128.3(3)
C1_9 Mo2 Pt3 P3 117.9(3)
Si4 Mo2 Pt3 P3 -136.3(2)
C1_10 Mo2 Pt3 Si3 -163.5(2)
C5_10 Mo2 Pt3 Si3 -131.46(19)
C5_9 Mo2 Pt3 Si3 -43.30(18)
C2_10 Mo2 Pt3 Si3 166.23(18)
C4_9 Mo2 Pt3 Si3 -45.2(2)
C4_10 Mo2 Pt3 Si3 -143.59(19)
C2_9 Mo2 Pt3 Si3 14.53(18)
C3_10 Mo2 Pt3 Si3 179.37(18)
C3_9 Mo2 Pt3 Si3 0.5(2)
C1_9 Mo2 Pt3 Si3 -9.84(18)
Si4 Mo2 Pt3 Si3 95.91(7)
C1_10 Mo2 Pt3 Pt4 113.8(2)
C5_10 Mo2 Pt3 Pt4 145.91(18)
C5_9 Mo2 Pt3 Pt4 -125.92(17)
C2_10 Mo2 Pt3 Pt4 83.61(17)
C4_9 Mo2 Pt3 Pt4 -127.8(2)
C4_10 Mo2 Pt3 Pt4 133.78(19)
C2_9 Mo2 Pt3 Pt4 -68.09(17)
C3_10 Mo2 Pt3 Pt4 96.75(17)
C3_9 Mo2 Pt3 Pt4 -82.2(2)
C1_9 Mo2 Pt3 Pt4 -92.47(18)
Si4 Mo2 Pt3 Pt4 13.29(5)
C1_10 Pt3 P3 C1_13 -167.1(3)
Si3 Pt3 P3 C1_13 -10.2(3)
Mo2 Pt3 P3 C1_13 -135.8(3)
Pt4 Pt3 P3 C1_13 79.8(3)
C1_10 Pt3 P3 C1_11 -49.6(3)
Si3 Pt3 P3 C1_11 107.3(2)
Mo2 Pt3 P3 C1_11 -18.2(3)
Pt4 Pt3 P3 C1_11 -162.7(2)
C1_10 Pt3 P3 C1_12 69.7(3)
Si3 Pt3 P3 C1_12 -133.4(2)
Mo2 Pt3 P3 C1_12 101.0(3)
Pt4 Pt3 P3 C1_12 -43.4(2)
C1_13 P3 C1_11 C2_11 61.6(5)
C1_12 P3 C1_11 C2_11 170.5(4)
Pt3 P3 C1_11 C2_11 -68.0(5)
C1_13 P3 C1_11 C6_11 -177.1(5)
C1_12 P3 C1_11 C6_11 -68.2(5)
Pt3 P3 C1_11 C6_11 53.3(5)
C6_11 C1_11 C2_11 C3_11 54.5(7)
P3 C1_11 C2_11 C3_11 178.0(5)
C1_11 C2_11 C3_11 C4_11 -55.4(8)
C2_11 C3_11 C4_11 C5_11 54.5(8)
C3_11 C4_11 C5_11 C6_11 -56.0(8)
C4_11 C5_11 C6_11 C1_11 57.3(8)
C2_11 C1_11 C6_11 C5_11 -54.7(7)
P3 C1_11 C6_11 C5_11 -176.9(5)
C1_13 P3 C1_12 C6_12 -151.2(5)
C1_11 P3 C1_12 C6_12 102.5(5)
Pt3 P3 C1_12 C6_12 -18.8(5)
C1_13 P3 C1_12 C2_12 81.8(5)
C1_11 P3 C1_12 C2_12 -24.5(6)
Pt3 P3 C1_12 C2_12 -145.8(4)
C6_12 C1_12 C2_12 C3_12 55.9(8)
P3 C1_12 C2_12 C3_12 -176.5(5)
C1_12 C2_12 C3_12 C4_12 -57.6(9)
C2_12 C3_12 C4_12 C5_12 56.5(10)
C3_12 C4_12 C5_12 C6_12 -54.8(9)
C4_12 C5_12 C6_12 C1_12 55.2(8)
C2_12 C1_12 C6_12 C5_12 -55.3(7)
P3 C1_12 C6_12 C5_12 174.0(5)
C1_11 P3 C1_13 C2_13 51.7(6)
C1_12 P3 C1_13 C2_13 -59.5(6)
Pt3 P3 C1_13 C2_13 174.2(4)
C1_11 P3 C1_13 C6_13 178.7(5)
C1_12 P3 C1_13 C6_13 67.5(5)
Pt3 P3 C1_13 C6_13 -58.8(5)
C6_13 C1_13 C2_13 C3_13 58.9(8)
P3 C1_13 C2_13 C3_13 -172.6(5)
C1_13 C2_13 C3_13 C4_13 -56.6(9)
C2_13 C3_13 C4_13 C5_13 53.8(10)
C3_13 C4_13 C5_13 C6_13 -54.4(9)
C4_13 C5_13 C6_13 C1_13 57.4(8)
C2_13 C1_13 C6_13 C5_13 -59.4(8)
P3 C1_13 C6_13 C5_13 169.1(5)
C7 Si4 Pt4 P4 -65.4(3)
C8 Si4 Pt4 P4 58.7(3)
Mo2 Si4 Pt4 P4 178.51(5)
C7 Si4 Pt4 Mo2 116.1(3)
C8 Si4 Pt4 Mo2 -119.8(3)
C7 Si4 Pt4 Pt3 131.5(3)
C8 Si4 Pt4 Pt3 -104.4(3)
Mo2 Si4 Pt4 Pt3 15.42(5)
C1_10 Mo2 Pt4 P4 115.4(2)
C5_10 Mo2 Pt4 P4 118.0(3)
C5_9 Mo2 Pt4 P4 -132.4(3)
C2_10 Mo2 Pt4 P4 79.3(2)
C4_9 Mo2 Pt4 P4 -89.5(3)
C4_10 Mo2 Pt4 P4 73.3(3)
C2_9 Mo2 Pt4 P4 -91.8(3)
C3_10 Mo2 Pt4 P4 55.5(3)
C3_9 Mo2 Pt4 P4 -69.4(3)
C1_9 Mo2 Pt4 P4 -126.9(3)
Si4 Mo2 Pt4 P4 -5.81(19)
Pt3 Mo2 Pt4 P4 157.70(18)
C1_10 Mo2 Pt4 Si4 121.26(17)
C5_10 Mo2 Pt4 Si4 123.8(2)
C5_9 Mo2 Pt4 Si4 -126.6(2)
C2_10 Mo2 Pt4 Si4 85.09(18)
C4_9 Mo2 Pt4 Si4 -83.7(3)
C4_10 Mo2 Pt4 Si4 79.1(3)
C2_9 Mo2 Pt4 Si4 -85.97(18)
C3_10 Mo2 Pt4 Si4 61.31(18)
C3_9 Mo2 Pt4 Si4 -63.6(2)
C1_9 Mo2 Pt4 Si4 -121.09(18)
Pt3 Mo2 Pt4 Si4 163.52(6)
C1_10 Mo2 Pt4 Pt3 -42.26(16)
C5_10 Mo2 Pt4 Pt3 -39.7(2)
C5_9 Mo2 Pt4 Pt3 69.9(2)
C2_10 Mo2 Pt4 Pt3 -78.43(17)
C4_9 Mo2 Pt4 Pt3 112.8(3)
C4_10 Mo2 Pt4 Pt3 -84.4(2)
C2_9 Mo2 Pt4 Pt3 110.52(17)
C3_10 Mo2 Pt4 Pt3 -102.20(18)
C3_9 Mo2 Pt4 Pt3 132.92(19)
C1_9 Mo2 Pt4 Pt3 75.39(17)
Si4 Mo2 Pt4 Pt3 -163.52(6)
C1_10 Pt3 Pt4 P4 -125.23(19)
P3 Pt3 Pt4 P4 -1.40(8)
Si3 Pt3 Pt4 P4 100.49(8)
Mo2 Pt3 Pt4 P4 -172.54(6)
C1_10 Pt3 Pt4 Si4 31.96(19)
P3 Pt3 Pt4 Si4 155.79(8)
Si3 Pt3 Pt4 Si4 -102.33(7)
Mo2 Pt3 Pt4 Si4 -15.36(6)
C1_10 Pt3 Pt4 Mo2 47.32(18)
P3 Pt3 Pt4 Mo2 171.14(6)
Si3 Pt3 Pt4 Mo2 -86.97(5)
Si4 Pt4 P4 C1_14 178.9(2)
Mo2 Pt4 P4 C1_14 -175.9(2)
Pt3 Pt4 P4 C1_14 -22.8(3)
Si4 Pt4 P4 C1_15 -60.9(2)
Mo2 Pt4 P4 C1_15 -55.8(3)
Pt3 Pt4 P4 C1_15 97.3(2)
Si4 Pt4 P4 C1_16 57.4(2)
Mo2 Pt4 P4 C1_16 62.6(3)
Pt3 Pt4 P4 C1_16 -144.3(2)
C1_15 P4 C1_14 C2_14 -76.5(5)
C1_16 P4 C1_14 C2_14 176.3(5)
Pt4 P4 C1_14 C2_14 46.9(5)
C1_15 P4 C1_14 C6_14 159.0(5)
C1_16 P4 C1_14 C6_14 51.8(5)
Pt4 P4 C1_14 C6_14 -77.6(5)
C6_14 C1_14 C2_14 C3_14 -56.4(8)
P4 C1_14 C2_14 C3_14 175.6(5)
C1_14 C2_14 C3_14 C4_14 55.3(9)
C2_14 C3_14 C4_14 C5_14 -52.4(9)
C3_14 C4_14 C5_14 C6_14 53.9(8)
C4_14 C5_14 C6_14 C1_14 -56.9(8)
C2_14 C1_14 C6_14 C5_14 56.9(7)
P4 C1_14 C6_14 C5_14 -177.7(4)
C1_14 P4 C1_15 C6_15 -39.9(5)
C1_16 P4 C1_15 C6_15 64.6(5)
Pt4 P4 C1_15 C6_15 -169.4(4)
C1_14 P4 C1_15 C2_15 89.7(5)
C1_16 P4 C1_15 C2_15 -165.8(5)
Pt4 P4 C1_15 C2_15 -39.8(5)
C6_15 C1_15 C2_15 C3_15 -58.0(7)
P4 C1_15 C2_15 C3_15 168.8(5)
C1_15 C2_15 C3_15 C4_15 56.3(8)
C2_15 C3_15 C4_15 C5_15 -54.1(8)
C3_15 C4_15 C5_15 C6_15 55.1(8)
C2_15 C1_15 C6_15 C5_15 57.7(7)
P4 C1_15 C6_15 C5_15 -171.4(5)
C4_15 C5_15 C6_15 C1_15 -57.0(7)
C1_14 P4 C1_16 C6_16 -95.8(5)
C1_15 P4 C1_16 C6_16 157.3(4)
Pt4 P4 C1_16 C6_16 35.6(5)
C1_14 P4 C1_16 C2_16 139.5(5)
C1_15 P4 C1_16 C2_16 32.6(5)
Pt4 P4 C1_16 C2_16 -89.2(5)
C6_16 C1_16 C2_16 C3_16 54.1(7)
P4 C1_16 C2_16 C3_16 178.9(5)
C1_16 C2_16 C3_16 C4_16 -55.3(8)
C2_16 C3_16 C4_16 C5_16 54.9(8)
C3_16 C4_16 C5_16 C6_16 -54.3(8)
C4_16 C5_16 C6_16 C1_16 55.6(8)
C2_16 C1_16 C6_16 C5_16 -54.8(7)
P4 C1_16 C6_16 C5_16 177.2(5)
